data_7010825
loop_
_publ_author_name
'Standfest-Hauser, Christina'
'Slugovc, Christian'
'Mereiter, Kurt'
'Schmid, Roland'
'Kirchner, Karl'
'Xiao, Li'
'Weissensteiner, Walter'

_publ_contact_author
;
Kurt Mereiter
Institute of Mineralogy, Crystallography and Structural Chemistry
Vienna University of Technology
Getreidemarkt 9
A-1060 Vienna
Austria
;
_publ_section_title
;
 Hydrogen-transfer catalyzed by half-sandwich Ru(ii) aminophosphine
 complexesElectronic supplementary information (ESI) available:
 experimental details and NMR data for 1c and 2c. See
 http://www.rsc.org/suppdata/dt/b1/b104128m/
;
_journal_issue 20
_journal_name_full 'Journal of the Chemical Society, Dalton Transactions'
_journal_page_first 2989
_journal_paper_doi 10.1039/b104128m
_journal_year 2001
_chemical_formula_moiety 'C31 H33 Br Fe N P Ru , C H Cl3'
_chemical_formula_sum 'C32 H34 Br Cl3 Fe N P Ru'
_chemical_formula_weight 806.75
_chemical_name_systematic
; 
[(RRu, RC, Spl)-bromo-(eta$5!-cyclopentadienyl)-(2-(1-N,N-dimethylaminoethyl)-
1-diphenylphosphino-ferrocene-N,P)-ruthenium(ii)] chloroform solvate
;
_space_group_IT_number 4
_symmetry_cell_setting monoclinic
_symmetry_space_group_name_Hall 'P 2yb'
_symmetry_space_group_name_H-M 'P 1 21 1'
_atom_sites_solution_hydrogens geom
_atom_sites_solution_primary direct
_atom_sites_solution_secondary difmap
_audit_creation_method SHELXL-97
_cell_angle_alpha 90.00
_cell_angle_beta 109.67(3)
_cell_angle_gamma 90.00
_cell_formula_units_Z 4
_cell_length_a 9.542(6)
_cell_length_b 34.54(2)
_cell_length_c 10.164(6)
_cell_measurement_reflns_used 6220
_cell_measurement_temperature 223(2)
_cell_measurement_theta_max 27.6
_cell_measurement_theta_min 2.3
_cell_volume 3154(3)
_computing_cell_refinement 'Bruker SAINT'
_computing_data_collection 'Bruker SMART'
_computing_data_reduction 'Bruker SAINT, SADABS and XPREP'
_computing_molecular_graphics 'Bruker SHELXTL'
_computing_publication_material 'SHELXL-97 (Sheldrick, 1997)'
_computing_structure_refinement 'SHELXL-97 (Sheldrick, 1997)'
_computing_structure_solution 'SHELXS-97 (Sheldrick, 1997)'
_diffrn_ambient_temperature 223(2)
_diffrn_measured_fraction_theta_full 0.996
_diffrn_measured_fraction_theta_max 0.996
_diffrn_measurement_device_type 'Bruker SMART 3-circle with CCD area detector'
_diffrn_measurement_method 'omega scans'
_diffrn_radiation_monochromator graphite
_diffrn_radiation_source 'fine-focus sealed tube'
_diffrn_radiation_type MoK\a
_diffrn_radiation_wavelength 0.71073
_diffrn_reflns_av_R_equivalents 0.050
_diffrn_reflns_av_sigmaI/netI 0.057
_diffrn_reflns_limit_h_max 10
_diffrn_reflns_limit_h_min -11
_diffrn_reflns_limit_k_max 40
_diffrn_reflns_limit_k_min -40
_diffrn_reflns_limit_l_max 12
_diffrn_reflns_limit_l_min -12
_diffrn_reflns_number 31779
_diffrn_reflns_theta_full 24.91
_diffrn_reflns_theta_max 24.91
_diffrn_reflns_theta_min 2.13
_exptl_absorpt_coefficient_mu 2.534
_exptl_absorpt_correction_T_max 0.694
_exptl_absorpt_correction_T_min 0.411
_exptl_absorpt_correction_type 'semi-empirical from equivalents (prg. SADABS)'
_exptl_crystal_colour orange
_exptl_crystal_density_diffrn 1.699
_exptl_crystal_density_method 'not measured'
_exptl_crystal_description plate
_exptl_crystal_F_000 1616
_exptl_crystal_size_max 0.72
_exptl_crystal_size_mid 0.32
_exptl_crystal_size_min 0.12
_refine_diff_density_max 0.918
_refine_diff_density_min -0.701
_refine_diff_density_rms 0.096
_refine_ls_abs_structure_details 'Flack H D (1983), Acta Cryst. A39, 876-881'
_refine_ls_abs_structure_Flack 0.016(8)
_refine_ls_extinction_coef 0.00053(16)
_refine_ls_extinction_expression Fc^*^=kFc[1+0.001xFc^2^\l^3^/sin(2\q)]^-1/4^
_refine_ls_extinction_method SHELXL
_refine_ls_goodness_of_fit_ref 1.004
_refine_ls_hydrogen_treatment mixed
_refine_ls_matrix_type full
_refine_ls_number_parameters 722
_refine_ls_number_reflns 10891
_refine_ls_number_restraints 1
_refine_ls_restrained_S_all 1.004
_refine_ls_R_factor_all 0.0489
_refine_ls_R_factor_gt 0.0425
_refine_ls_shift/su_max 0.002
_refine_ls_shift/su_mean 0.000
_refine_ls_structure_factor_coef Fsqd
_refine_ls_weighting_details 'calc w=1/[\s^2^(Fo^2^)+(0.0621P)^2^+0.0000P] where P=(Fo^2^+2Fc^2^)/3'
_refine_ls_weighting_scheme calc
_refine_ls_wR_factor_gt 0.0991
_refine_ls_wR_factor_ref 0.1018
_reflns_number_gt 9756
_reflns_number_total 10891
_reflns_threshold_expression >2sigma(I)
_cod_data_source_file b104128m.txt
_cod_data_source_block kiqf514
_cod_depositor_comments
;
The following automatic conversions were performed:
'_symmetry_cell_setting' value 'Monoclinic' changed to 'monoclinic'
according to '/home/saulius/struct/CIF-dictionaries/cif_core.dic'
dictionary named 'cif_core.dic' version 2.4.1 from 2010-06-29.

Automatic conversion script
Id: cif_fix_enum 1527 2010-12-29 10:47:43Z saulius 
;
_cod_original_cell_volume 3155(3)
_cod_original_sg_symbol_H-M P2(1)
_cod_database_code 7010825

loop_
_symmetry_equiv_pos_as_xyz
'x, y, z'
'-x, y+1/2, -z'

loop_
_atom_site_label
_atom_site_type_symbol
_atom_site_fract_x
_atom_site_fract_y
_atom_site_fract_z
_atom_site_U_iso_or_equiv
_atom_site_adp_type
_atom_site_occupancy
_atom_site_symmetry_multiplicity
_atom_site_calc_flag
_atom_site_refinement_flags
_atom_site_disorder_assembly
_atom_site_disorder_group
Ru Ru 0.76427(6) 0.420002(14) 0.41534(6) 0.02216(13) Uani 1 1 d . . .
Br Br 0.54520(8) 0.462849(18) 0.42452(8) 0.03127(17) Uani 1 1 d . . .
Fe Fe 0.52866(11) 0.36019(3) 0.73552(10) 0.0271(2) Uani 1 1 d . . .
P P 0.65673(17) 0.36308(4) 0.44629(17) 0.0184(3) Uani 1 1 d . . .
N N 0.8681(6) 0.42956(15) 0.6490(6) 0.0259(12) Uani 1 1 d . . .
C1 C 0.7624(7) 0.4225(2) 0.7301(7) 0.0246(14) Uani 1 1 d . . .
H1 H 0.6662 0.4343 0.6740 0.029 Uiso 1 1 calc R . .
C2 C 0.8065(10) 0.4415(2) 0.8724(8) 0.044(2) Uani 1 1 d . . .
H2A H 0.8258 0.4688 0.8635 0.066 Uiso 1 1 calc R . .
H2B H 0.8956 0.4293 0.9346 0.066 Uiso 1 1 calc R . .
H2C H 0.7263 0.4388 0.9103 0.066 Uiso 1 1 calc R . .
C3 C 1.0041(8) 0.4053(2) 0.7103(9) 0.0425(19) Uani 1 1 d . . .
H3A H 0.9766 0.3782 0.7008 0.064 Uiso 1 1 calc R . .
H3B H 1.0503 0.4116 0.8084 0.064 Uiso 1 1 calc R . .
H3C H 1.0737 0.4104 0.6614 0.064 Uiso 1 1 calc R . .
C4 C 0.9145(8) 0.4706(2) 0.6644(8) 0.0396(19) Uani 1 1 d . . .
H4A H 0.8280 0.4870 0.6250 0.059 Uiso 1 1 calc R . .
H4B H 0.9847 0.4751 0.6157 0.059 Uiso 1 1 calc R . .
H4C H 0.9614 0.4766 0.7627 0.059 Uiso 1 1 calc R . .
C11 C 0.3950(10) 0.4074(2) 0.7126(12) 0.057(3) Uani 1 1 d . . .
H11 H 0.4226 0.4332 0.7034 0.068 Uiso 1 1 calc R . .
C12 C 0.3319(9) 0.3808(4) 0.6042(10) 0.063(3) Uani 1 1 d . . .
H12 H 0.3097 0.3854 0.5082 0.076 Uiso 1 1 calc R . .
C13 C 0.3084(10) 0.3467(3) 0.6639(13) 0.069(3) Uani 1 1 d . . .
H13 H 0.2661 0.3243 0.6135 0.082 Uiso 1 1 calc R . .
C14 C 0.3540(11) 0.3497(3) 0.8039(13) 0.070(3) Uani 1 1 d . . .
H14 H 0.3498 0.3299 0.8660 0.084 Uiso 1 1 calc R . .
C15 C 0.4090(9) 0.3872(3) 0.8418(10) 0.051(2) Uani 1 1 d . . .
H15 H 0.4473 0.3973 0.9329 0.062 Uiso 1 1 calc R . .
C21 C 0.7322(7) 0.37974(18) 0.7390(7) 0.0216(13) Uani 1 1 d . . .
C22 C 0.6727(7) 0.35221(18) 0.6268(7) 0.0222(14) Uani 1 1 d . . .
C23 C 0.6479(8) 0.3162(2) 0.6849(8) 0.0317(16) Uani 1 1 d . . .
H23 H 0.6090 0.2936 0.6348 0.038 Uiso 1 1 calc R . .
C24 C 0.6936(9) 0.3211(2) 0.8349(8) 0.0384(18) Uani 1 1 d . . .
H24 H 0.6905 0.3021 0.9002 0.046 Uiso 1 1 calc R . .
C25 C 0.7433(8) 0.3593(2) 0.8646(7) 0.0333(17) Uani 1 1 d . . .
H25 H 0.7791 0.3701 0.9547 0.040 Uiso 1 1 calc R . .
C31 C 0.9178(10) 0.3967(2) 0.3189(9) 0.045(2) Uani 1 1 d . . .
H31 H 0.9702 0.3734 0.3466 0.054 Uiso 1 1 calc R . .
C32 C 0.9679(10) 0.4340(2) 0.3715(10) 0.048(2) Uani 1 1 d . . .
H32 H 1.0596 0.4394 0.4409 0.058 Uiso 1 1 calc R . .
C33 C 0.8576(9) 0.4621(2) 0.3026(9) 0.044(2) Uani 1 1 d . . .
H33 H 0.8639 0.4890 0.3162 0.053 Uiso 1 1 calc R . .
C34 C 0.7358(10) 0.4409(2) 0.2090(8) 0.0384(19) Uani 1 1 d . . .
H34 H 0.6453 0.4517 0.1518 0.046 Uiso 1 1 calc R . .
C35 C 0.7739(10) 0.4008(2) 0.2167(9) 0.044(2) Uani 1 1 d . . .
H35 H 0.7148 0.3807 0.1638 0.052 Uiso 1 1 calc R . .
C41 C 0.4626(7) 0.35249(19) 0.3409(7) 0.0264(15) Uani 1 1 d . . .
C42 C 0.3826(8) 0.37842(19) 0.2395(7) 0.0304(16) Uani 1 1 d . . .
H42 H 0.4276 0.4013 0.2235 0.036 Uiso 1 1 calc R . .
C43 C 0.2352(9) 0.3703(2) 0.1616(9) 0.049(2) Uani 1 1 d . . .
H43 H 0.1821 0.3876 0.0909 0.059 Uiso 1 1 calc R . .
C44 C 0.1662(9) 0.3380(3) 0.1854(10) 0.050(2) Uani 1 1 d . . .
H44 H 0.0651 0.3338 0.1349 0.059 Uiso 1 1 calc R . .
C45 C 0.2450(8) 0.3114(3) 0.2841(9) 0.045(2) Uani 1 1 d . . .
H45 H 0.1979 0.2889 0.3001 0.053 Uiso 1 1 calc R . .
C46 C 0.3932(8) 0.3181(2) 0.3592(8) 0.0350(17) Uani 1 1 d . . .
H46 H 0.4481 0.2994 0.4230 0.042 Uiso 1 1 calc R . .
C51 C 0.7518(8) 0.32087(18) 0.4026(7) 0.0259(15) Uani 1 1 d . . .
C52 C 0.8849(7) 0.30766(19) 0.4960(8) 0.0296(16) Uani 1 1 d . . .
H52 H 0.9214 0.3187 0.5857 0.036 Uiso 1 1 calc R . .
C53 C 0.9654(9) 0.2788(2) 0.4609(10) 0.044(2) Uani 1 1 d . . .
H53 H 1.0545 0.2699 0.5270 0.053 Uiso 1 1 calc R . .
C54 C 0.9150(9) 0.2628(2) 0.3277(10) 0.043(2) Uani 1 1 d . . .
H54 H 0.9689 0.2429 0.3033 0.052 Uiso 1 1 calc R . .
C55 C 0.7849(10) 0.2764(2) 0.2321(9) 0.044(2) Uani 1 1 d . . .
H55 H 0.7513 0.2661 0.1412 0.053 Uiso 1 1 calc R . .
C56 C 0.7028(10) 0.3050(2) 0.2676(8) 0.0370(18) Uani 1 1 d . . .
H56 H 0.6139 0.3138 0.2012 0.044 Uiso 1 1 calc R . .
Ru' Ru 0.45347(6) 0.673811(13) 0.46829(5) 0.02108(13) Uani 1 1 d . . .
Br' Br 0.65713(8) 0.721884(19) 0.44747(8) 0.03342(18) Uani 1 1 d . . .
Fe' Fe 0.72811(10) 0.59650(3) 0.20979(10) 0.0250(2) Uani 1 1 d . . .
P' P 0.58227(18) 0.61735(4) 0.48144(17) 0.0203(3) Uani 1 1 d . . .
N' N 0.3652(5) 0.67117(16) 0.2320(6) 0.0244(12) Uani 1 1 d . . .
C1' C 0.4834(7) 0.66123(18) 0.1667(7) 0.0236(14) Uani 1 1 d . . .
H1' H 0.5744 0.6757 0.2197 0.028 Uiso 1 1 calc R . .
C2' C 0.4430(8) 0.6733(2) 0.0135(7) 0.0369(17) Uani 1 1 d . . .
H2'A H 0.4185 0.7006 0.0042 0.055 Uiso 1 1 calc R . .
H2'B H 0.3580 0.6583 -0.0431 0.055 Uiso 1 1 calc R . .
H2'C H 0.5270 0.6685 -0.0177 0.055 Uiso 1 1 calc R . .
C3' C 0.2364(7) 0.6457(2) 0.1784(8) 0.0328(17) Uani 1 1 d . . .
H3'A H 0.1633 0.6523 0.2219 0.049 Uiso 1 1 calc R . .
H3'B H 0.2674 0.6191 0.1998 0.049 Uiso 1 1 calc R . .
H3'C H 0.1928 0.6489 0.0780 0.049 Uiso 1 1 calc R . .
C4' C 0.3082(8) 0.7113(2) 0.1869(8) 0.0347(17) Uani 1 1 d . . .
H4'A H 0.3894 0.7297 0.2196 0.052 Uiso 1 1 calc R . .
H4'B H 0.2316 0.7178 0.2262 0.052 Uiso 1 1 calc R . .
H4'C H 0.2668 0.7124 0.0857 0.052 Uiso 1 1 calc R . .
C11' C 0.8607(9) 0.6410(2) 0.1936(11) 0.052(2) Uani 1 1 d . . .
H11' H 0.8308 0.6670 0.1777 0.063 Uiso 1 1 calc R . .
C12' C 0.9219(9) 0.6219(4) 0.3282(10) 0.064(3) Uani 1 1 d . . .
H12' H 0.9396 0.6330 0.4168 0.077 Uiso 1 1 calc R . .
C13' C 0.9476(10) 0.5854(4) 0.3005(14) 0.071(3) Uani 1 1 d . . .
H13' H 0.9862 0.5663 0.3690 0.085 Uiso 1 1 calc R . .
C14' C 0.9123(11) 0.5794(3) 0.1650(16) 0.075(4) Uani 1 1 d . . .
H14' H 0.9239 0.5560 0.1230 0.090 Uiso 1 1 calc R . .
C15' C 0.8553(10) 0.6135(4) 0.0944(10) 0.066(3) Uani 1 1 d . . .
H15' H 0.8197 0.6171 -0.0029 0.079 Uiso 1 1 calc R . .
C21' C 0.5783(7) 0.59769(17) 0.3154(6) 0.0191(13) Uani 1 1 d . . .
C22' C 0.5219(7) 0.61870(17) 0.1852(6) 0.0192(13) Uani 1 1 d . . .
C23' C 0.5159(7) 0.59179(18) 0.0752(7) 0.0248(14) Uani 1 1 d . . .
H23' H 0.4833 0.5975 -0.0208 0.030 Uiso 1 1 calc R . .
C24' C 0.5671(8) 0.55538(19) 0.1350(8) 0.0305(16) Uani 1 1 d . . .
H24' H 0.5751 0.5329 0.0861 0.037 Uiso 1 1 calc R . .
C25' C 0.6043(7) 0.55876(18) 0.2815(8) 0.0271(16) Uani 1 1 d . . .
H25' H 0.6404 0.5386 0.3463 0.032 Uiso 1 1 calc R . .
C31' C 0.2921(9) 0.6521(2) 0.5609(9) 0.040(2) Uani 1 1 d . . .
H31' H 0.2488 0.6274 0.5411 0.048 Uiso 1 1 calc R . .
C32' C 0.2358(9) 0.6872(2) 0.4913(9) 0.0375(19) Uani 1 1 d . . .
H32' H 0.1453 0.6896 0.4170 0.045 Uiso 1 1 calc R . .
C33' C 0.3343(8) 0.7182(2) 0.5488(9) 0.0381(19) Uani 1 1 d . . .
H33' H 0.3213 0.7442 0.5201 0.046 Uiso 1 1 calc R . .
C34' C 0.4578(9) 0.7023(2) 0.6592(8) 0.0384(19) Uani 1 1 d . . .
H34' H 0.5420 0.7159 0.7152 0.046 Uiso 1 1 calc R . .
C35' C 0.4297(11) 0.6622(2) 0.6684(9) 0.048(2) Uani 1 1 d . . .
H35' H 0.4912 0.6449 0.7344 0.057 Uiso 1 1 calc R . .
C41' C 0.7779(7) 0.61360(19) 0.5960(7) 0.0241(14) Uani 1 1 d . . .
C42' C 0.8502(9) 0.6456(2) 0.6687(8) 0.0386(18) Uani 1 1 d . . .
H42' H 0.7969 0.6688 0.6635 0.046 Uiso 1 1 calc R . .
C43' C 1.0015(9) 0.6444(3) 0.7502(9) 0.053(2) Uani 1 1 d . . .
H43' H 1.0511 0.6667 0.7951 0.063 Uiso 1 1 calc R . .
C44' C 1.0767(9) 0.6093(2) 0.7631(9) 0.048(2) Uani 1 1 d . . .
H44' H 1.1766 0.6074 0.8213 0.058 Uiso 1 1 calc R . .
C45' C 1.0054(9) 0.5775(2) 0.6911(8) 0.043(2) Uani 1 1 d . . .
H45' H 1.0580 0.5542 0.6970 0.052 Uiso 1 1 calc R . .
C46' C 0.8567(8) 0.5792(2) 0.6097(8) 0.0384(18) Uani 1 1 d . . .
H46' H 0.8085 0.5569 0.5633 0.046 Uiso 1 1 calc R . .
C51' C 0.4993(8) 0.57740(18) 0.5485(7) 0.0272(15) Uani 1 1 d . . .
C52' C 0.3689(8) 0.55923(19) 0.4636(8) 0.0285(16) Uani 1 1 d . . .
H52' H 0.3282 0.5663 0.3691 0.034 Uiso 1 1 calc R . .
C53' C 0.2987(9) 0.5311(2) 0.5158(9) 0.0381(19) Uani 1 1 d . . .
H53' H 0.2119 0.5191 0.4569 0.046 Uiso 1 1 calc R . .
C54' C 0.3565(11) 0.5209(2) 0.6539(10) 0.049(2) Uani 1 1 d . . .
H54' H 0.3076 0.5021 0.6895 0.059 Uiso 1 1 calc R . .
C55' C 0.4825(11) 0.5374(3) 0.7398(9) 0.051(2) Uani 1 1 d . . .
H55' H 0.5210 0.5298 0.8340 0.061 Uiso 1 1 calc R . .
C56' C 0.5563(10) 0.5659(2) 0.6889(8) 0.0388(19) Uani 1 1 d . . .
H56' H 0.6439 0.5773 0.7491 0.047 Uiso 1 1 calc R . .
C1S C 0.2615(8) 0.4979(2) 0.1137(8) 0.0319(17) Uani 1 1 d . . .
H1S H 0.3520 0.5040 0.1939 0.038 Uiso 1 1 calc R . .
Cl1 Cl 0.1317(2) 0.47491(6) 0.1749(2) 0.0471(5) Uani 1 1 d . . .
Cl2 Cl 0.3104(2) 0.46785(6) -0.0047(2) 0.0459(5) Uani 1 1 d . . .
Cl3 Cl 0.1838(2) 0.54150(6) 0.0279(3) 0.0540(6) Uani 1 1 d . . .
C2S C 0.8253(11) 0.7604(3) 0.0313(10) 0.056(2) Uani 1 1 d . . .
H2S H 0.7617 0.7793 -0.0357 0.067 Uiso 1 1 calc R . .
Cl4 Cl 0.7366(4) 0.74723(8) 0.1519(4) 0.0905(10) Uani 1 1 d . . .
Cl5 Cl 0.8530(4) 0.71976(8) -0.0622(3) 0.0790(8) Uani 1 1 d . . .
Cl6 Cl 0.9944(3) 0.78198(8) 0.1199(3) 0.0787(8) Uani 1 1 d . . .

loop_
_atom_site_aniso_label
_atom_site_aniso_U_11
_atom_site_aniso_U_22
_atom_site_aniso_U_33
_atom_site_aniso_U_23
_atom_site_aniso_U_13
_atom_site_aniso_U_12
Ru 0.0242(3) 0.0194(3) 0.0252(3) 0.0019(2) 0.0113(2) -0.0009(2)
Br 0.0333(4) 0.0248(3) 0.0341(4) 0.0033(3) 0.0092(3) 0.0086(3)
Fe 0.0315(5) 0.0247(5) 0.0308(6) -0.0003(4) 0.0182(5) 0.0005(4)
P 0.0204(8) 0.0145(7) 0.0202(8) 0.0003(6) 0.0067(7) 0.0007(6)
N 0.021(3) 0.021(3) 0.033(3) 0.004(2) 0.005(3) 0.000(2)
C1 0.025(3) 0.030(3) 0.019(3) -0.003(3) 0.007(3) 0.002(3)
C2 0.063(6) 0.030(4) 0.033(4) -0.014(3) 0.007(4) -0.007(4)
C3 0.026(4) 0.054(5) 0.045(5) -0.004(4) 0.008(4) 0.004(3)
C4 0.039(4) 0.030(4) 0.042(5) -0.001(3) 0.003(4) -0.012(3)
C11 0.040(5) 0.033(4) 0.112(9) 0.019(5) 0.044(6) 0.020(4)
C12 0.028(5) 0.121(10) 0.042(6) -0.009(6) 0.014(4) 0.021(5)
C13 0.041(5) 0.079(8) 0.094(9) -0.051(7) 0.034(6) -0.024(5)
C14 0.065(7) 0.076(7) 0.096(9) 0.001(6) 0.064(7) -0.009(5)
C15 0.044(5) 0.067(6) 0.049(6) -0.012(5) 0.024(4) 0.017(4)
C21 0.023(3) 0.025(3) 0.019(3) 0.002(3) 0.009(3) 0.004(3)
C22 0.022(3) 0.022(3) 0.025(4) 0.003(3) 0.011(3) -0.001(3)
C23 0.042(4) 0.024(4) 0.033(4) 0.003(3) 0.018(4) 0.004(3)
C24 0.055(5) 0.030(4) 0.035(4) 0.011(3) 0.020(4) 0.011(3)
C25 0.036(4) 0.037(4) 0.024(4) 0.000(3) 0.006(3) 0.017(3)
C31 0.060(6) 0.037(4) 0.060(6) 0.018(4) 0.050(5) 0.017(4)
C32 0.042(5) 0.048(5) 0.070(6) 0.008(4) 0.039(5) -0.004(4)
C33 0.061(5) 0.029(4) 0.056(5) 0.003(4) 0.039(5) -0.005(4)
C34 0.051(5) 0.036(4) 0.032(4) 0.009(3) 0.017(4) -0.004(3)
C35 0.065(6) 0.038(4) 0.039(5) -0.001(4) 0.032(5) -0.007(4)
C41 0.027(4) 0.027(4) 0.025(4) -0.007(3) 0.008(3) -0.008(3)
C42 0.035(4) 0.017(3) 0.025(4) -0.004(3) -0.008(3) 0.001(3)
C43 0.045(5) 0.031(4) 0.051(5) -0.007(4) -0.011(4) 0.006(4)
C44 0.027(4) 0.055(5) 0.058(6) -0.025(5) 0.003(4) -0.001(4)
C45 0.031(4) 0.048(5) 0.053(5) -0.011(4) 0.011(4) -0.010(4)
C46 0.034(4) 0.033(4) 0.033(4) 0.001(3) 0.005(4) -0.010(3)
C51 0.034(4) 0.015(3) 0.035(4) -0.002(3) 0.020(3) 0.000(3)
C52 0.023(4) 0.021(3) 0.041(4) -0.011(3) 0.006(3) -0.005(3)
C53 0.028(4) 0.031(4) 0.076(7) 0.007(4) 0.022(4) 0.005(3)
C54 0.048(5) 0.025(4) 0.075(7) -0.007(4) 0.045(5) -0.002(4)
C55 0.069(6) 0.029(4) 0.043(5) -0.018(4) 0.031(5) -0.006(4)
C56 0.055(5) 0.023(4) 0.029(4) -0.001(3) 0.009(4) -0.002(3)
Ru' 0.0230(3) 0.0174(2) 0.0226(3) -0.0034(2) 0.0076(2) -0.0007(2)
Br' 0.0343(4) 0.0260(3) 0.0370(4) -0.0028(3) 0.0082(3) -0.0110(3)
Fe' 0.0210(5) 0.0231(5) 0.0326(6) -0.0017(4) 0.0113(4) -0.0008(4)
P' 0.0229(9) 0.0174(8) 0.0184(9) -0.0014(7) 0.0039(7) -0.0018(6)
N' 0.015(3) 0.020(3) 0.037(3) -0.003(3) 0.006(2) 0.000(2)
C1' 0.026(3) 0.027(3) 0.017(3) 0.006(3) 0.006(3) -0.002(3)
C2' 0.045(4) 0.035(4) 0.028(4) 0.003(4) 0.007(3) 0.004(4)
C3' 0.021(4) 0.042(4) 0.035(4) -0.002(3) 0.009(3) 0.000(3)
C4' 0.038(4) 0.025(4) 0.036(4) 0.010(3) 0.006(4) 0.017(3)
C11' 0.041(5) 0.030(4) 0.088(7) 0.010(5) 0.025(5) -0.007(4)
C12' 0.025(5) 0.116(10) 0.046(6) -0.018(6) 0.006(4) -0.029(5)
C13' 0.028(5) 0.085(9) 0.101(9) 0.029(7) 0.024(6) 0.011(5)
C14' 0.052(6) 0.060(6) 0.144(12) -0.005(7) 0.072(8) 0.012(5)
C15' 0.044(5) 0.119(10) 0.042(5) -0.001(6) 0.026(5) -0.027(6)
C21' 0.020(3) 0.013(3) 0.023(3) 0.000(3) 0.007(3) 0.002(2)
C22' 0.017(3) 0.020(3) 0.018(3) 0.001(3) 0.003(3) -0.004(2)
C23' 0.026(3) 0.024(3) 0.023(4) -0.003(3) 0.007(3) -0.008(3)
C24' 0.041(4) 0.023(3) 0.033(4) -0.010(3) 0.019(4) -0.002(3)
C25' 0.029(4) 0.012(3) 0.043(5) -0.002(3) 0.016(3) -0.001(3)
C31' 0.048(5) 0.041(4) 0.045(5) -0.015(4) 0.034(4) -0.016(4)
C32' 0.035(4) 0.032(4) 0.055(5) -0.011(4) 0.028(4) 0.000(3)
C33' 0.046(5) 0.024(4) 0.058(5) -0.009(4) 0.037(4) 0.001(3)
C34' 0.051(5) 0.030(4) 0.040(5) -0.012(3) 0.022(4) 0.002(3)
C35' 0.072(6) 0.042(5) 0.041(5) 0.001(4) 0.036(5) 0.007(4)
C41' 0.024(3) 0.024(3) 0.016(3) 0.000(3) -0.003(3) -0.001(3)
C42' 0.036(4) 0.035(4) 0.030(4) -0.004(3) -0.007(4) 0.001(3)
C43' 0.042(5) 0.048(5) 0.048(5) 0.004(4) -0.012(4) -0.006(4)
C44' 0.026(4) 0.050(5) 0.054(6) 0.008(4) -0.005(4) -0.001(4)
C45' 0.043(5) 0.036(4) 0.040(5) -0.001(4) -0.002(4) 0.011(4)
C46' 0.038(4) 0.025(4) 0.041(5) -0.002(3) -0.003(4) 0.006(3)
C51' 0.033(4) 0.019(3) 0.030(4) -0.003(3) 0.011(3) 0.000(3)
C52' 0.031(4) 0.024(3) 0.032(4) 0.008(3) 0.013(3) 0.004(3)
C53' 0.039(4) 0.026(4) 0.056(6) -0.004(4) 0.025(4) -0.007(3)
C54' 0.073(6) 0.027(4) 0.068(7) 0.000(4) 0.051(6) -0.002(4)
C55' 0.081(7) 0.046(5) 0.028(4) 0.023(4) 0.020(5) 0.001(5)
C56' 0.061(5) 0.021(4) 0.032(4) 0.000(3) 0.012(4) -0.009(3)
C1S 0.033(4) 0.026(4) 0.035(4) -0.006(3) 0.009(4) 0.004(3)
Cl1 0.0458(12) 0.0519(12) 0.0459(12) 0.0006(10) 0.0186(10) -0.0151(9)
Cl2 0.0492(12) 0.0458(11) 0.0421(11) -0.0083(9) 0.0148(10) 0.0071(9)
Cl3 0.0478(12) 0.0331(10) 0.0824(17) 0.0151(11) 0.0235(12) 0.0091(9)
C2S 0.062(6) 0.053(5) 0.053(6) 0.007(4) 0.018(5) -0.003(4)
Cl4 0.120(3) 0.0513(15) 0.134(3) -0.0088(16) 0.087(2) -0.0201(15)
Cl5 0.112(2) 0.0633(16) 0.0641(17) -0.0135(14) 0.0320(17) -0.0039(16)
Cl6 0.0687(17) 0.0696(17) 0.081(2) 0.0014(14) 0.0035(15) -0.0132(13)

loop_
_atom_type_symbol
_atom_type_description
_atom_type_scat_dispersion_real
_atom_type_scat_dispersion_imag
_atom_type_scat_source
C C 0.0033 0.0016 'International Tables Vol C Tables 4.2.6.8 and 6.1.1.4'
H H 0.0000 0.0000 'International Tables Vol C Tables 4.2.6.8 and 6.1.1.4'
N N 0.0061 0.0033 'International Tables Vol C Tables 4.2.6.8 and 6.1.1.4'
P P 0.1023 0.0942 'International Tables Vol C Tables 4.2.6.8 and 6.1.1.4'
Cl Cl 0.1484 0.1585 'International Tables Vol C Tables 4.2.6.8 and 6.1.1.4'
Fe Fe 0.3463 0.8444 'International Tables Vol C Tables 4.2.6.8 and 6.1.1.4'
Br Br -0.2901 2.4595 'International Tables Vol C Tables 4.2.6.8 and 6.1.1.4'
Ru Ru -1.2594 0.8363 'International Tables Vol C Tables 4.2.6.8 and 6.1.1.4'

loop_
_geom_angle_atom_site_label_1
_geom_angle_atom_site_label_2
_geom_angle_atom_site_label_3
_geom_angle
_geom_angle_site_symmetry_1
_geom_angle_site_symmetry_3
_geom_angle_publ_flag
C34 Ru C35 38.8(3) . . ?
C34 Ru C31 64.3(3) . . ?
C35 Ru C31 38.4(3) . . ?
C34 Ru C32 63.6(3) . . ?
C35 Ru C32 63.7(3) . . ?
C31 Ru C32 37.8(3) . . ?
C34 Ru C33 38.2(3) . . ?
C35 Ru C33 64.3(3) . . ?
C31 Ru C33 63.9(3) . . ?
C32 Ru C33 37.9(3) . . ?
C34 Ru N 147.2(3) . . ?
C35 Ru N 152.1(3) . . ?
C31 Ru N 113.8(3) . . ?
C32 Ru N 94.4(3) . . ?
C33 Ru N 109.6(3) . . ?
C34 Ru P 120.6(2) . . ?
C35 Ru P 91.5(2) . . ?
C31 Ru P 98.4(2) . . ?
C32 Ru P 133.4(2) . . ?
C33 Ru P 155.8(2) . . ?
N Ru P 92.25(14) . . ?
C34 Ru Br 90.2(2) . . ?
C35 Ru Br 119.9(2) . . ?
C31 Ru Br 154.6(2) . . ?
C32 Ru Br 131.6(2) . . ?
C33 Ru Br 96.5(2) . . ?
N Ru Br 87.27(14) . . ?
P Ru Br 94.67(6) . . ?
C25 Fe C12 160.0(4) . . ?
C25 Fe C13 157.8(4) . . ?
C12 Fe C13 39.6(4) . . ?
C25 Fe C11 122.9(4) . . ?
C12 Fe C11 40.4(4) . . ?
C13 Fe C11 67.1(4) . . ?
C25 Fe C14 122.7(4) . . ?
C12 Fe C14 66.8(5) . . ?
C13 Fe C14 38.5(4) . . ?
C11 Fe C14 68.3(4) . . ?
C25 Fe C15 106.7(3) . . ?
C12 Fe C15 68.3(4) . . ?
C13 Fe C15 66.4(4) . . ?
C11 Fe C15 41.8(4) . . ?
C14 Fe C15 40.2(4) . . ?
C25 Fe C21 41.1(3) . . ?
C12 Fe C21 123.9(4) . . ?
C13 Fe C21 160.6(4) . . ?
C11 Fe C21 107.0(3) . . ?
C14 Fe C21 158.7(4) . . ?
C15 Fe C21 122.4(3) . . ?
C25 Fe C22 68.4(3) . . ?
C12 Fe C22 109.4(3) . . ?
C13 Fe C22 125.1(4) . . ?
C11 Fe C22 123.6(3) . . ?
C14 Fe C22 158.5(4) . . ?
C15 Fe C22 160.3(3) . . ?
C21 Fe C22 41.4(2) . . ?
C25 Fe C24 40.1(3) . . ?
C12 Fe C24 159.4(4) . . ?
C13 Fe C24 123.5(4) . . ?
C11 Fe C24 157.9(4) . . ?
C14 Fe C24 107.0(4) . . ?
C15 Fe C24 120.7(4) . . ?
C21 Fe C24 69.2(3) . . ?
C22 Fe C24 68.7(3) . . ?
C25 Fe C23 68.2(3) . . ?
C12 Fe C23 124.0(4) . . ?
C13 Fe C23 109.4(4) . . ?
C11 Fe C23 159.7(4) . . ?
C14 Fe C23 122.4(4) . . ?
C15 Fe C23 157.1(3) . . ?
C21 Fe C23 69.3(3) . . ?
C22 Fe C23 40.6(3) . . ?
C24 Fe C23 41.1(3) . . ?
C22 P C41 105.7(3) . . ?
C22 P C51 101.4(3) . . ?
C41 P C51 100.5(3) . . ?
C22 P Ru 115.1(2) . . ?
C41 P Ru 120.1(2) . . ?
C51 P Ru 111.4(2) . . ?
C4 N C3 107.8(6) . . ?
C4 N C1 109.0(5) . . ?
C3 N C1 109.0(5) . . ?
C4 N Ru 105.1(4) . . ?
C3 N Ru 111.5(4) . . ?
C1 N Ru 114.1(4) . . ?
C2 C1 C21 111.3(6) . . ?
C2 C1 N 115.2(6) . . ?
C21 C1 N 111.3(5) . . ?
C2 C1 H1 106.1 . . ?
C21 C1 H1 106.1 . . ?
N C1 H1 106.1 . . ?
C1 C2 H2A 109.5 . . ?
C1 C2 H2B 109.5 . . ?
H2A C2 H2B 109.5 . . ?
C1 C2 H2C 109.5 . . ?
H2A C2 H2C 109.5 . . ?
H2B C2 H2C 109.5 . . ?
N C3 H3A 109.5 . . ?
N C3 H3B 109.5 . . ?
H3A C3 H3B 109.5 . . ?
N C3 H3C 109.5 . . ?
H3A C3 H3C 109.5 . . ?
H3B C3 H3C 109.5 . . ?
N C4 H4A 109.5 . . ?
N C4 H4B 109.5 . . ?
H4A C4 H4B 109.5 . . ?
N C4 H4C 109.5 . . ?
H4A C4 H4C 109.5 . . ?
H4B C4 H4C 109.5 . . ?
C12 C11 C15 106.2(8) . . ?
C12 C11 Fe 69.6(5) . . ?
C15 C11 Fe 69.4(4) . . ?
C12 C11 H11 126.9 . . ?
C15 C11 H11 126.9 . . ?
Fe C11 H11 125.7 . . ?
C13 C12 C11 107.7(9) . . ?
C13 C12 Fe 70.3(6) . . ?
C11 C12 Fe 70.0(5) . . ?
C13 C12 H12 126.1 . . ?
C11 C12 H12 126.1 . . ?
Fe C12 H12 125.2 . . ?
C14 C13 C12 111.0(9) . . ?
C14 C13 Fe 71.1(6) . . ?
C12 C13 Fe 70.1(5) . . ?
C14 C13 H13 124.5 . . ?
C12 C13 H13 124.5 . . ?
Fe C13 H13 125.9 . . ?
C13 C14 C15 108.6(10) . . ?
C13 C14 Fe 70.4(5) . . ?
C15 C14 Fe 69.9(5) . . ?
C13 C14 H14 125.7 . . ?
C15 C14 H14 125.7 . . ?
Fe C14 H14 125.6 . . ?
C14 C15 C11 106.5(9) . . ?
C14 C15 Fe 69.9(5) . . ?
C11 C15 Fe 68.9(4) . . ?
C14 C15 H15 126.8 . . ?
C11 C15 H15 126.8 . . ?
Fe C15 H15 126.1 . . ?
C25 C21 C22 105.7(6) . . ?
C25 C21 C1 125.2(6) . . ?
C22 C21 C1 128.8(6) . . ?
C25 C21 Fe 68.7(4) . . ?
C22 C21 Fe 69.6(3) . . ?
C1 C21 Fe 121.3(4) . . ?
C23 C22 C21 108.7(6) . . ?
C23 C22 P 128.6(5) . . ?
C21 C22 P 122.3(5) . . ?
C23 C22 Fe 70.1(4) . . ?
C21 C22 Fe 69.1(3) . . ?
P C22 Fe 131.9(3) . . ?
C22 C23 C24 107.6(6) . . ?
C22 C23 Fe 69.2(4) . . ?
C24 C23 Fe 69.4(4) . . ?
C22 C23 H23 126.2 . . ?
C24 C23 H23 126.2 . . ?
Fe C23 H23 126.7 . . ?
C25 C24 C23 107.2(6) . . ?
C25 C24 Fe 68.6(4) . . ?
C23 C24 Fe 69.5(4) . . ?
C25 C24 H24 126.4 . . ?
C23 C24 H24 126.4 . . ?
Fe C24 H24 127.0 . . ?
C24 C25 C21 110.8(6) . . ?
C24 C25 Fe 71.3(5) . . ?
C21 C25 Fe 70.1(4) . . ?
C24 C25 H25 124.6 . . ?
C21 C25 H25 124.6 . . ?
Fe C25 H25 125.5 . . ?
C32 C31 C35 107.9(7) . . ?
C32 C31 Ru 71.7(4) . . ?
C35 C31 Ru 70.2(4) . . ?
C32 C31 H31 126.1 . . ?
C35 C31 H31 126.1 . . ?
Ru C31 H31 123.6 . . ?
C31 C32 C33 109.5(8) . . ?
C31 C32 Ru 70.5(4) . . ?
C33 C32 Ru 72.0(4) . . ?
C31 C32 H32 125.3 . . ?
C33 C32 H32 125.3 . . ?
Ru C32 H32 123.8 . . ?
C32 C33 C34 106.2(7) . . ?
C32 C33 Ru 70.1(4) . . ?
C34 C33 Ru 68.3(4) . . ?
C32 C33 H33 126.9 . . ?
C34 C33 H33 126.9 . . ?
Ru C33 H33 126.2 . . ?
C35 C34 C33 108.9(8) . . ?
C35 C34 Ru 70.9(4) . . ?
C33 C34 Ru 73.4(4) . . ?
C35 C34 H34 125.6 . . ?
C33 C34 H34 125.6 . . ?
Ru C34 H34 121.7 . . ?
C31 C35 C34 107.5(7) . . ?
C31 C35 Ru 71.4(4) . . ?
C34 C35 Ru 70.3(4) . . ?
C31 C35 H35 126.2 . . ?
C34 C35 H35 126.2 . . ?
Ru C35 H35 123.7 . . ?
C42 C41 C46 118.7(6) . . ?
C42 C41 P 120.0(5) . . ?
C46 C41 P 121.3(5) . . ?
C41 C42 C43 119.5(7) . . ?
C41 C42 H42 120.3 . . ?
C43 C42 H42 120.3 . . ?
C44 C43 C42 121.4(8) . . ?
C44 C43 H43 119.3 . . ?
C42 C43 H43 119.3 . . ?
C43 C44 C45 119.9(7) . . ?
C43 C44 H44 120.1 . . ?
C45 C44 H44 120.1 . . ?
C44 C45 C46 119.8(8) . . ?
C44 C45 H45 120.1 . . ?
C46 C45 H45 120.1 . . ?
C45 C46 C41 120.5(7) . . ?
C45 C46 H46 119.7 . . ?
C41 C46 H46 119.7 . . ?
C52 C51 C56 118.0(6) . . ?
C52 C51 P 120.5(5) . . ?
C56 C51 P 120.9(6) . . ?
C53 C52 C51 121.7(7) . . ?
C53 C52 H52 119.2 . . ?
C51 C52 H52 119.2 . . ?
C52 C53 C54 120.0(8) . . ?
C52 C53 H53 120.0 . . ?
C54 C53 H53 120.0 . . ?
C55 C54 C53 119.0(7) . . ?
C55 C54 H54 120.5 . . ?
C53 C54 H54 120.5 . . ?
C54 C55 C56 121.1(7) . . ?
C54 C55 H55 119.5 . . ?
C56 C55 H55 119.5 . . ?
C55 C56 C51 120.2(8) . . ?
C55 C56 H56 119.9 . . ?
C51 C56 H56 119.9 . . ?
C35' Ru' C34' 38.4(3) . . ?
C35' Ru' C31' 38.7(3) . . ?
C34' Ru' C31' 64.8(3) . . ?
C35' Ru' C32' 62.6(3) . . ?
C34' Ru' C32' 63.0(3) . . ?
C31' Ru' C32' 37.5(3) . . ?
C35' Ru' C33' 63.4(3) . . ?
C34' Ru' C33' 38.2(3) . . ?
C31' Ru' C33' 63.7(3) . . ?
C32' Ru' C33' 37.2(3) . . ?
C35' Ru' N' 150.8(3) . . ?
C34' Ru' N' 149.1(3) . . ?
C31' Ru' N' 112.2(3) . . ?
C32' Ru' N' 95.3(3) . . ?
C33' Ru' N' 111.4(3) . . ?
C35' Ru' P' 90.6(2) . . ?
C34' Ru' P' 119.2(2) . . ?
C31' Ru' P' 97.1(2) . . ?
C32' Ru' P' 132.57(19) . . ?
C33' Ru' P' 154.0(2) . . ?
N' Ru' P' 91.63(14) . . ?
C35' Ru' Br' 120.7(2) . . ?
C34' Ru' Br' 89.6(2) . . ?
C31' Ru' Br' 154.2(2) . . ?
C32' Ru' Br' 128.62(19) . . ?
C33' Ru' Br' 94.5(2) . . ?
N' Ru' Br' 87.77(13) . . ?
P' Ru' Br' 98.44(7) . . ?
C13' Fe' C11' 66.6(4) . . ?
C13' Fe' C23' 159.4(5) . . ?
C11' Fe' C23' 120.8(3) . . ?
C13' Fe' C12' 38.3(4) . . ?
C11' Fe' C12' 41.9(4) . . ?
C23' Fe' C12' 159.0(4) . . ?
C13' Fe' C15' 65.9(4) . . ?
C11' Fe' C15' 39.4(4) . . ?
C23' Fe' C15' 106.7(3) . . ?
C12' Fe' C15' 67.5(4) . . ?
C13' Fe' C24' 124.9(4) . . ?
C11' Fe' C24' 155.1(4) . . ?
C23' Fe' C24' 40.5(3) . . ?
C12' Fe' C24' 160.1(4) . . ?
C15' Fe' C24' 120.4(4) . . ?
C13' Fe' C14' 37.9(5) . . ?
C11' Fe' C14' 66.1(4) . . ?
C23' Fe' C14' 124.3(5) . . ?
C12' Fe' C14' 65.0(5) . . ?
C15' Fe' C14' 39.8(4) . . ?
C24' Fe' C14' 108.2(4) . . ?
C13' Fe' C22' 158.9(5) . . ?
C11' Fe' C22' 107.8(3) . . ?
C23' Fe' C22' 41.3(2) . . ?
C12' Fe' C22' 123.8(4) . . ?
C15' Fe' C22' 123.8(4) . . ?
C24' Fe' C22' 69.1(3) . . ?
C14' Fe' C22' 160.6(5) . . ?
C13' Fe' C25' 110.5(4) . . ?
C11' Fe' C25' 163.4(4) . . ?
C23' Fe' C25' 68.0(3) . . ?
C12' Fe' C25' 125.5(4) . . ?
C15' Fe' C25' 156.0(4) . . ?
C24' Fe' C25' 40.4(3) . . ?
C14' Fe' C25' 122.5(4) . . ?
C22' Fe' C25' 68.7(2) . . ?
C13' Fe' C21' 124.1(4) . . ?
C11' Fe' C21' 126.0(3) . . ?
C23' Fe' C21' 69.1(3) . . ?
C12' Fe' C21' 109.6(3) . . ?
C15' Fe' C21' 161.4(4) . . ?
C24' Fe' C21' 68.9(3) . . ?
C14' Fe' C21' 157.3(4) . . ?
C22' Fe' C21' 41.2(2) . . ?
C25' Fe' C21' 40.8(2) . . ?
C21' P' C51' 100.9(3) . . ?
C21' P' C41' 105.2(3) . . ?
C51' P' C41' 100.6(3) . . ?
C21' P' Ru' 115.1(2) . . ?
C51' P' Ru' 111.9(2) . . ?
C41' P' Ru' 120.5(2) . . ?
C3' N' C4' 105.6(5) . . ?
C3' N' C1' 110.8(5) . . ?
C4' N' C1' 108.6(5) . . ?
C3' N' Ru' 112.7(4) . . ?
C4' N' Ru' 104.7(4) . . ?
C1' N' Ru' 113.9(4) . . ?
C22' C1' N' 110.4(5) . . ?
C22' C1' C2' 111.0(6) . . ?
N' C1' C2' 114.3(5) . . ?
C22' C1' H1' 106.9 . . ?
N' C1' H1' 106.9 . . ?
C2' C1' H1' 106.9 . . ?
C1' C2' H2'A 109.5 . . ?
C1' C2' H2'B 109.5 . . ?
H2'A C2' H2'B 109.5 . . ?
C1' C2' H2'C 109.5 . . ?
H2'A C2' H2'C 109.5 . . ?
H2'B C2' H2'C 109.5 . . ?
N' C3' H3'A 109.5 . . ?
N' C3' H3'B 109.5 . . ?
H3'A C3' H3'B 109.5 . . ?
N' C3' H3'C 109.5 . . ?
H3'A C3' H3'C 109.5 . . ?
H3'B C3' H3'C 109.5 . . ?
N' C4' H4'A 109.5 . . ?
N' C4' H4'B 109.5 . . ?
H4'A C4' H4'B 109.5 . . ?
N' C4' H4'C 109.5 . . ?
H4'A C4' H4'C 109.5 . . ?
H4'B C4' H4'C 109.5 . . ?
C15' C11' C12' 106.3(9) . . ?
C15' C11' Fe' 70.5(5) . . ?
C12' C11' Fe' 69.1(5) . . ?
C15' C11' H11' 126.8 . . ?
C12' C11' H11' 126.8 . . ?
Fe' C11' H11' 125.1 . . ?
C13' C12' C11' 106.0(9) . . ?
C13' C12' Fe' 70.3(6) . . ?
C11' C12' Fe' 69.0(5) . . ?
C13' C12' H12' 127.0 . . ?
C11' C12' H12' 127.0 . . ?
Fe' C12' H12' 125.3 . . ?
C14' C13' C12' 111.6(11) . . ?
C14' C13' Fe' 72.1(6) . . ?
C12' C13' Fe' 71.3(5) . . ?
C14' C13' H13' 124.2 . . ?
C12' C13' H13' 124.2 . . ?
Fe' C13' H13' 123.9 . . ?
C13' C14' C15' 108.9(10) . . ?
C13' C14' Fe' 70.1(5) . . ?
C15' C14' Fe' 69.7(5) . . ?
C13' C14' H14' 125.6 . . ?
C15' C14' H14' 125.6 . . ?
Fe' C14' H14' 126.2 . . ?
C11' C15' C14' 107.2(9) . . ?
C11' C15' Fe' 70.1(5) . . ?
C14' C15' Fe' 70.4(5) . . ?
C11' C15' H15' 126.4 . . ?
C14' C15' H15' 126.4 . . ?
Fe' C15' H15' 124.7 . . ?
C25' C21' C22' 107.0(6) . . ?
C25' C21' P' 128.9(5) . . ?
C22' C21' P' 123.4(4) . . ?
C25' C21' Fe' 69.4(4) . . ?
C22' C21' Fe' 69.0(3) . . ?
P' C21' Fe' 134.0(3) . . ?
C23' C22' C21' 107.0(5) . . ?
C23' C22' C1' 125.9(6) . . ?
C21' C22' C1' 127.0(5) . . ?
C23' C22' Fe' 68.8(4) . . ?
C21' C22' Fe' 69.8(3) . . ?
C1' C22' Fe' 124.3(4) . . ?
C24' C23' C22' 108.9(6) . . ?
C24' C23' Fe' 70.1(4) . . ?
C22' C23' Fe' 69.9(4) . . ?
C24' C23' H23' 125.6 . . ?
C22' C23' H23' 125.6 . . ?
Fe' C23' H23' 126.1 . . ?
C23' C24' C25' 107.9(6) . . ?
C23' C24' Fe' 69.4(4) . . ?
C25' C24' Fe' 70.1(4) . . ?
C23' C24' H24' 126.0 . . ?
C25' C24' H24' 126.0 . . ?
Fe' C24' H24' 126.0 . . ?
C24' C25' C21' 109.2(6) . . ?
C24' C25' Fe' 69.5(4) . . ?
C21' C25' Fe' 69.9(4) . . ?
C24' C25' H25' 125.4 . . ?
C21' C25' H25' 125.4 . . ?
Fe' C25' H25' 126.9 . . ?
C32' C31' C35' 105.5(7) . . ?
C32' C31' Ru' 72.2(4) . . ?
C35' C31' Ru' 69.5(4) . . ?
C32' C31' H31' 127.2 . . ?
C35' C31' H31' 127.2 . . ?
Ru' C31' H31' 122.8 . . ?
C33' C32' C31' 110.7(7) . . ?
C33' C32' Ru' 71.6(4) . . ?
C31' C32' Ru' 70.3(4) . . ?
C33' C32' H32' 124.6 . . ?
C31' C32' H32' 124.6 . . ?
Ru' C32' H32' 125.0 . . ?
C32' C33' C34' 106.9(7) . . ?
C32' C33' Ru' 71.2(4) . . ?
C34' C33' Ru' 68.7(4) . . ?
C32' C33' H33' 126.5 . . ?
C34' C33' H33' 126.5 . . ?
Ru' C33' H33' 125.1 . . ?
C35' C34' C33' 107.5(7) . . ?
C35' C34' Ru' 70.7(4) . . ?
C33' C34' Ru' 73.1(4) . . ?
C35' C34' H34' 126.3 . . ?
C33' C34' H34' 126.3 . . ?
Ru' C34' H34' 121.7 . . ?
C34' C35' C31' 109.3(8) . . ?
C34' C35' Ru' 71.0(4) . . ?
C31' C35' Ru' 71.8(4) . . ?
C34' C35' H35' 125.3 . . ?
C31' C35' H35' 125.3 . . ?
Ru' C35' H35' 123.5 . . ?
C42' C41' C46' 118.4(6) . . ?
C42' C41' P' 120.0(5) . . ?
C46' C41' P' 121.6(5) . . ?
C41' C42' C43' 121.5(7) . . ?
C41' C42' H42' 119.3 . . ?
C43' C42' H42' 119.3 . . ?
C44' C43' C42' 118.5(8) . . ?
C44' C43' H43' 120.7 . . ?
C42' C43' H43' 120.7 . . ?
C45' C44' C43' 120.1(7) . . ?
C45' C44' H44' 120.0 . . ?
C43' C44' H44' 120.0 . . ?
C44' C45' C46' 120.8(7) . . ?
C44' C45' H45' 119.6 . . ?
C46' C45' H45' 119.6 . . ?
C45' C46' C41' 120.6(7) . . ?
C45' C46' H46' 119.7 . . ?
C41' C46' H46' 119.7 . . ?
C52' C51' C56' 117.4(6) . . ?
C52' C51' P' 120.9(5) . . ?
C56' C51' P' 121.6(5) . . ?
C53' C52' C51' 121.5(7) . . ?
C53' C52' H52' 119.2 . . ?
C51' C52' H52' 119.2 . . ?
C54' C53' C52' 119.6(8) . . ?
C54' C53' H53' 120.2 . . ?
C52' C53' H53' 120.2 . . ?
C55' C54' C53' 121.1(7) . . ?
C55' C54' H54' 119.5 . . ?
C53' C54' H54' 119.5 . . ?
C54' C55' C56' 120.3(8) . . ?
C54' C55' H55' 119.8 . . ?
C56' C55' H55' 119.8 . . ?
C51' C56' C55' 120.1(8) . . ?
C51' C56' H56' 120.0 . . ?
C55' C56' H56' 120.0 . . ?
Cl1 C1S Cl2 110.8(4) . . ?
Cl1 C1S Cl3 109.3(4) . . ?
Cl2 C1S Cl3 109.1(4) . . ?
Cl1 C1S H1S 109.2 . . ?
Cl2 C1S H1S 109.2 . . ?
Cl3 C1S H1S 109.2 . . ?
Cl6 C2S Cl5 109.9(5) . . ?
Cl6 C2S Cl4 109.3(5) . . ?
Cl5 C2S Cl4 111.3(5) . . ?
Cl6 C2S H2S 108.8 . . ?
Cl5 C2S H2S 108.8 . . ?
Cl4 C2S H2S 108.8 . . ?

loop_
_geom_bond_atom_site_label_1
_geom_bond_atom_site_label_2
_geom_bond_distance
_geom_bond_site_symmetry_2
_geom_bond_publ_flag
Ru C34 2.147(7) . ?
Ru C35 2.156(8) . ?
Ru C31 2.172(7) . ?
Ru C32 2.189(7) . ?
Ru C33 2.214(7) . ?
Ru N 2.269(6) . ?
Ru P 2.2880(19) . ?
Ru Br 2.5885(14) . ?
Fe C25 2.027(7) . ?
Fe C12 2.031(9) . ?
Fe C13 2.033(9) . ?
Fe C11 2.036(8) . ?
Fe C14 2.042(8) . ?
Fe C15 2.043(8) . ?
Fe C21 2.045(6) . ?
Fe C22 2.052(6) . ?
Fe C24 2.063(8) . ?
Fe C23 2.063(7) . ?
P C22 1.828(6) . ?
P C41 1.838(7) . ?
P C51 1.849(6) . ?
N C4 1.478(9) . ?
N C3 1.493(9) . ?
N C1 1.522(8) . ?
C1 C2 1.514(9) . ?
C1 C21 1.514(9) . ?
C1 H1 0.9900 . ?
C2 H2A 0.9700 . ?
C2 H2B 0.9700 . ?
C2 H2C 0.9700 . ?
C3 H3A 0.9700 . ?
C3 H3B 0.9700 . ?
C3 H3C 0.9700 . ?
C4 H4A 0.9700 . ?
C4 H4B 0.9700 . ?
C4 H4C 0.9700 . ?
C11 C12 1.406(14) . ?
C11 C15 1.454(13) . ?
C11 H11 0.9400 . ?
C12 C13 1.378(15) . ?
C12 H12 0.9400 . ?
C13 C14 1.344(15) . ?
C13 H13 0.9400 . ?
C14 C15 1.404(14) . ?
C14 H14 0.9400 . ?
C15 H15 0.9400 . ?
C21 C25 1.431(10) . ?
C21 C22 1.446(9) . ?
C22 C23 1.429(9) . ?
C23 C24 1.448(11) . ?
C23 H23 0.9400 . ?
C24 C25 1.402(11) . ?
C24 H24 0.9400 . ?
C25 H25 0.9400 . ?
C31 C32 1.413(12) . ?
C31 C35 1.422(12) . ?
C31 H31 0.9400 . ?
C32 C33 1.430(12) . ?
C32 H32 0.9400 . ?
C33 C34 1.430(12) . ?
C33 H33 0.9400 . ?
C34 C35 1.429(11) . ?
C34 H34 0.9400 . ?
C35 H35 0.9400 . ?
C41 C42 1.385(10) . ?
C41 C46 1.403(10) . ?
C42 C43 1.391(10) . ?
C42 H42 0.9400 . ?
C43 C44 1.358(12) . ?
C43 H43 0.9400 . ?
C44 C45 1.381(12) . ?
C44 H44 0.9400 . ?
C45 C46 1.382(11) . ?
C45 H45 0.9400 . ?
C46 H46 0.9400 . ?
C51 C52 1.382(10) . ?
C51 C56 1.403(10) . ?
C52 C53 1.378(10) . ?
C52 H52 0.9400 . ?
C53 C54 1.389(12) . ?
C53 H53 0.9400 . ?
C54 C55 1.377(12) . ?
C54 H54 0.9400 . ?
C55 C56 1.381(11) . ?
C55 H55 0.9400 . ?
C56 H56 0.9400 . ?
Ru' C35' 2.159(8) . ?
Ru' C34' 2.164(7) . ?
Ru' C31' 2.190(7) . ?
Ru' C32' 2.216(7) . ?
Ru' C33' 2.222(7) . ?
Ru' N' 2.264(6) . ?
Ru' P' 2.285(2) . ?
Ru' Br' 2.6184(14) . ?
Fe' C13' 2.021(9) . ?
Fe' C11' 2.032(8) . ?
Fe' C23' 2.033(7) . ?
Fe' C12' 2.034(9) . ?
Fe' C15' 2.037(8) . ?
Fe' C24' 2.042(7) . ?
Fe' C14' 2.046(8) . ?
Fe' C22' 2.047(6) . ?
Fe' C25' 2.051(6) . ?
Fe' C21' 2.057(6) . ?
P' C21' 1.808(6) . ?
P' C51' 1.833(7) . ?
P' C41' 1.842(7) . ?
N' C3' 1.459(9) . ?
N' C4' 1.504(8) . ?
N' C1' 1.528(8) . ?
C1' C22' 1.511(9) . ?
C1' C2' 1.530(9) . ?
C1' H1' 0.9900 . ?
C2' H2'A 0.9700 . ?
C2' H2'B 0.9700 . ?
C2' H2'C 0.9700 . ?
C3' H3'A 0.9700 . ?
C3' H3'B 0.9700 . ?
C3' H3'C 0.9700 . ?
C4' H4'A 0.9700 . ?
C4' H4'B 0.9700 . ?
C4' H4'C 0.9700 . ?
C11' C15' 1.373(14) . ?
C11' C12' 1.453(14) . ?
C11' H11' 0.9400 . ?
C12' C13' 1.332(15) . ?
C12' H12' 0.9400 . ?
C13' C14' 1.320(16) . ?
C13' H13' 0.9400 . ?
C14' C15' 1.391(15) . ?
C14' H14' 0.9400 . ?
C15' H15' 0.9400 . ?
C21' C25' 1.431(8) . ?
C21' C22' 1.445(9) . ?
C22' C23' 1.440(9) . ?
C23' C24' 1.410(10) . ?
C23' H23' 0.9400 . ?
C24' C25' 1.414(10) . ?
C24' H24' 0.9400 . ?
C25' H25' 0.9400 . ?
C31' C32' 1.415(11) . ?
C31' C35' 1.440(12) . ?
C31' H31' 0.9400 . ?
C32' C33' 1.414(11) . ?
C32' H32' 0.9400 . ?
C33' C34' 1.435(11) . ?
C33' H33' 0.9400 . ?
C34' C35' 1.420(11) . ?
C34' H34' 0.9400 . ?
C35' H35' 0.9400 . ?
C41' C42' 1.379(10) . ?
C41' C46' 1.387(10) . ?
C42' C43' 1.403(11) . ?
C42' H42' 0.9400 . ?
C43' C44' 1.392(12) . ?
C43' H43' 0.9400 . ?
C44' C45' 1.367(12) . ?
C44' H44' 0.9400 . ?
C45' C46' 1.382(11) . ?
C45' H45' 0.9400 . ?
C46' H46' 0.9400 . ?
C51' C52' 1.401(10) . ?
C51' C56' 1.402(10) . ?
C52' C53' 1.383(9) . ?
C52' H52' 0.9400 . ?
C53' C54' 1.371(12) . ?
C53' H53' 0.9400 . ?
C54' C55' 1.351(13) . ?
C54' H54' 0.9400 . ?
C55' C56' 1.407(11) . ?
C55' H55' 0.9400 . ?
C56' H56' 0.9400 . ?
C1S Cl1 1.753(8) . ?
C1S Cl2 1.767(7) . ?
C1S Cl3 1.772(7) . ?
C1S H1S 0.9900 . ?
C2S Cl6 1.730(10) . ?
C2S Cl5 1.764(10) . ?
C2S Cl4 1.767(9) . ?
C2S H2S 0.9900 . ?

loop_
_geom_torsion_atom_site_label_1
_geom_torsion_atom_site_label_2
_geom_torsion_atom_site_label_3
_geom_torsion_atom_site_label_4
_geom_torsion
_geom_torsion_site_symmetry_1
_geom_torsion_site_symmetry_2
_geom_torsion_site_symmetry_3
_geom_torsion_site_symmetry_4
_geom_torsion_publ_flag
C34 Ru P C22 -173.0(3) . . . . ?
C35 Ru P C22 159.9(3) . . . . ?
C31 Ru P C22 121.9(3) . . . . ?
C32 Ru P C22 105.7(4) . . . . ?
C33 Ru P C22 162.7(6) . . . . ?
N Ru P C22 7.5(3) . . . . ?
Br Ru P C22 -79.9(2) . . . . ?
C34 Ru P C41 -44.8(4) . . . . ?
C35 Ru P C41 -71.9(3) . . . . ?
C31 Ru P C41 -109.9(4) . . . . ?
C32 Ru P C41 -126.1(4) . . . . ?
C33 Ru P C41 -69.1(6) . . . . ?
N Ru P C41 135.7(3) . . . . ?
Br Ru P C41 48.3(3) . . . . ?
C34 Ru P C51 72.3(4) . . . . ?
C35 Ru P C51 45.1(4) . . . . ?
C31 Ru P C51 7.2(4) . . . . ?
C32 Ru P C51 -9.0(5) . . . . ?
C33 Ru P C51 48.0(6) . . . . ?
N Ru P C51 -107.2(3) . . . . ?
Br Ru P C51 165.3(3) . . . . ?
C34 Ru N C4 15.8(7) . . . . ?
C35 Ru N C4 97.4(6) . . . . ?
C31 Ru N C4 94.8(5) . . . . ?
C32 Ru N C4 61.1(5) . . . . ?
C33 Ru N C4 25.5(5) . . . . ?
P Ru N C4 -165.0(4) . . . . ?
Br Ru N C4 -70.4(4) . . . . ?
C34 Ru N C3 -100.8(6) . . . . ?
C35 Ru N C3 -19.2(8) . . . . ?
C31 Ru N C3 -21.8(5) . . . . ?
C32 Ru N C3 -55.5(5) . . . . ?
C33 Ru N C3 -91.1(5) . . . . ?
P Ru N C3 78.4(4) . . . . ?
Br Ru N C3 173.0(4) . . . . ?
C34 Ru N C1 135.1(5) . . . . ?
C35 Ru N C1 -143.2(6) . . . . ?
C31 Ru N C1 -145.8(4) . . . . ?
C32 Ru N C1 -179.5(4) . . . . ?
C33 Ru N C1 144.9(4) . . . . ?
P Ru N C1 -45.7(4) . . . . ?
Br Ru N C1 48.9(4) . . . . ?
C4 N C1 C2 -42.2(8) . . . . ?
C3 N C1 C2 75.3(7) . . . . ?
Ru N C1 C2 -159.3(5) . . . . ?
C4 N C1 C21 -170.1(5) . . . . ?
C3 N C1 C21 -52.6(7) . . . . ?
Ru N C1 C21 72.8(6) . . . . ?
C25 Fe C11 C12 165.0(6) . . . . ?
C13 Fe C11 C12 -37.5(6) . . . . ?
C14 Fe C11 C12 -79.3(7) . . . . ?
C15 Fe C11 C12 -117.2(8) . . . . ?
C21 Fe C11 C12 122.8(6) . . . . ?
C22 Fe C11 C12 80.5(6) . . . . ?
C24 Fe C11 C12 -161.0(8) . . . . ?
C23 Fe C11 C12 46.5(12) . . . . ?
C25 Fe C11 C15 -77.8(6) . . . . ?
C12 Fe C11 C15 117.2(8) . . . . ?
C13 Fe C11 C15 79.7(6) . . . . ?
C14 Fe C11 C15 37.9(6) . . . . ?
C21 Fe C11 C15 -120.0(5) . . . . ?
C22 Fe C11 C15 -162.3(5) . . . . ?
C24 Fe C11 C15 -43.8(11) . . . . ?
C23 Fe C11 C15 163.8(8) . . . . ?
C15 C11 C12 C13 0.3(9) . . . . ?
Fe C11 C12 C13 60.4(6) . . . . ?
C15 C11 C12 Fe -60.1(5) . . . . ?
C25 Fe C12 C13 -157.8(9) . . . . ?
C11 Fe C12 C13 -118.4(8) . . . . ?
C14 Fe C12 C13 -35.2(6) . . . . ?
C15 Fe C12 C13 -78.8(6) . . . . ?
C21 Fe C12 C13 165.9(5) . . . . ?
C22 Fe C12 C13 122.1(5) . . . . ?
C24 Fe C12 C13 41.3(12) . . . . ?
C23 Fe C12 C13 79.3(6) . . . . ?
C25 Fe C12 C11 -39.4(12) . . . . ?
C13 Fe C12 C11 118.4(8) . . . . ?
C14 Fe C12 C11 83.2(6) . . . . ?
C15 Fe C12 C11 39.6(5) . . . . ?
C21 Fe C12 C11 -75.7(6) . . . . ?
C22 Fe C12 C11 -119.5(5) . . . . ?
C24 Fe C12 C11 159.7(8) . . . . ?
C23 Fe C12 C11 -162.3(5) . . . . ?
C11 C12 C13 C14 -0.7(11) . . . . ?
Fe C12 C13 C14 59.5(7) . . . . ?
C11 C12 C13 Fe -60.2(6) . . . . ?
C25 Fe C13 C14 38.2(12) . . . . ?
C12 Fe C13 C14 -121.8(9) . . . . ?
C11 Fe C13 C14 -83.5(7) . . . . ?
C15 Fe C13 C14 -37.9(6) . . . . ?
C21 Fe C13 C14 -159.2(9) . . . . ?
C22 Fe C13 C14 160.6(6) . . . . ?
C24 Fe C13 C14 74.4(7) . . . . ?
C23 Fe C13 C14 117.9(6) . . . . ?
C25 Fe C13 C12 160.0(8) . . . . ?
C11 Fe C13 C12 38.3(6) . . . . ?
C14 Fe C13 C12 121.8(9) . . . . ?
C15 Fe C13 C12 83.9(6) . . . . ?
C21 Fe C13 C12 -37.4(13) . . . . ?
C22 Fe C13 C12 -77.6(6) . . . . ?
C24 Fe C13 C12 -163.8(5) . . . . ?
C23 Fe C13 C12 -120.3(6) . . . . ?
C12 C13 C14 C15 0.8(11) . . . . ?
Fe C13 C14 C15 59.7(7) . . . . ?
C12 C13 C14 Fe -58.9(7) . . . . ?
C25 Fe C14 C13 -163.9(6) . . . . ?
C12 Fe C14 C13 36.1(7) . . . . ?
C11 Fe C14 C13 80.0(8) . . . . ?
C15 Fe C14 C13 119.4(10) . . . . ?
C21 Fe C14 C13 161.1(9) . . . . ?
C22 Fe C14 C13 -48.0(14) . . . . ?
C24 Fe C14 C13 -122.9(7) . . . . ?
C23 Fe C14 C13 -80.6(8) . . . . ?
C25 Fe C14 C15 76.7(7) . . . . ?
C12 Fe C14 C15 -83.3(7) . . . . ?
C13 Fe C14 C15 -119.4(10) . . . . ?
C11 Fe C14 C15 -39.4(6) . . . . ?
C21 Fe C14 C15 41.7(14) . . . . ?
C22 Fe C14 C15 -167.4(8) . . . . ?
C24 Fe C14 C15 117.8(6) . . . . ?
C23 Fe C14 C15 160.1(5) . . . . ?
C13 C14 C15 C11 -0.6(10) . . . . ?
Fe C14 C15 C11 59.4(5) . . . . ?
C13 C14 C15 Fe -60.0(7) . . . . ?
C12 C11 C15 C14 0.1(9) . . . . ?
Fe C11 C15 C14 -60.1(6) . . . . ?
C12 C11 C15 Fe 60.2(5) . . . . ?
C25 Fe C15 C14 -121.2(7) . . . . ?
C12 Fe C15 C14 79.4(7) . . . . ?
C13 Fe C15 C14 36.3(7) . . . . ?
C11 Fe C15 C14 117.7(9) . . . . ?
C21 Fe C15 C14 -163.4(6) . . . . ?
C22 Fe C15 C14 166.3(9) . . . . ?
C24 Fe C15 C14 -79.8(7) . . . . ?
C23 Fe C15 C14 -47.8(12) . . . . ?
C25 Fe C15 C11 121.1(6) . . . . ?
C12 Fe C15 C11 -38.4(6) . . . . ?
C13 Fe C15 C11 -81.4(7) . . . . ?
C14 Fe C15 C11 -117.7(9) . . . . ?
C21 Fe C15 C11 78.9(6) . . . . ?
C22 Fe C15 C11 48.5(12) . . . . ?
C24 Fe C15 C11 162.4(5) . . . . ?
C23 Fe C15 C11 -165.6(8) . . . . ?
C2 C1 C21 C25 0.0(9) . . . . ?
N C1 C21 C25 130.0(6) . . . . ?
C2 C1 C21 C22 172.8(6) . . . . ?
N C1 C21 C22 -57.2(8) . . . . ?
C2 C1 C21 Fe 84.8(7) . . . . ?
N C1 C21 Fe -145.2(4) . . . . ?
C12 Fe C21 C25 162.1(5) . . . . ?
C13 Fe C21 C25 -170.1(10) . . . . ?
C11 Fe C21 C25 121.0(5) . . . . ?
C14 Fe C21 C25 47.3(11) . . . . ?
C15 Fe C21 C25 77.9(5) . . . . ?
C22 Fe C21 C25 -117.1(5) . . . . ?
C24 Fe C21 C25 -36.0(4) . . . . ?
C23 Fe C21 C25 -80.1(4) . . . . ?
C25 Fe C21 C22 117.1(5) . . . . ?
C12 Fe C21 C22 -80.9(5) . . . . ?
C13 Fe C21 C22 -53.0(11) . . . . ?
C11 Fe C21 C22 -122.0(5) . . . . ?
C14 Fe C21 C22 164.4(10) . . . . ?
C15 Fe C21 C22 -165.1(4) . . . . ?
C24 Fe C21 C22 81.0(4) . . . . ?
C23 Fe C21 C22 37.0(4) . . . . ?
C25 Fe C21 C1 -119.2(7) . . . . ?
C12 Fe C21 C1 42.9(7) . . . . ?
C13 Fe C21 C1 70.7(12) . . . . ?
C11 Fe C21 C1 1.8(6) . . . . ?
C14 Fe C21 C1 -71.8(12) . . . . ?
C15 Fe C21 C1 -41.3(6) . . . . ?
C22 Fe C21 C1 123.8(7) . . . . ?
C24 Fe C21 C1 -155.2(6) . . . . ?
C23 Fe C21 C1 160.7(6) . . . . ?
C25 C21 C22 C23 0.5(7) . . . . ?
C1 C21 C22 C23 -173.4(6) . . . . ?
Fe C21 C22 C23 -59.1(5) . . . . ?
C25 C21 C22 P -173.2(5) . . . . ?
C1 C21 C22 P 12.9(9) . . . . ?
Fe C21 C22 P 127.2(5) . . . . ?
C25 C21 C22 Fe 59.6(4) . . . . ?
C1 C21 C22 Fe -114.3(6) . . . . ?
C41 P C22 C23 60.0(7) . . . . ?
C51 P C22 C23 -44.5(7) . . . . ?
Ru P C22 C23 -164.9(5) . . . . ?
C41 P C22 C21 -127.6(5) . . . . ?
C51 P C22 C21 127.9(5) . . . . ?
Ru P C22 C21 7.4(6) . . . . ?
C41 P C22 Fe -37.6(5) . . . . ?
C51 P C22 Fe -142.1(4) . . . . ?
Ru P C22 Fe 97.5(4) . . . . ?
C25 Fe C22 C23 81.2(5) . . . . ?
C12 Fe C22 C23 -120.1(5) . . . . ?
C13 Fe C22 C23 -78.7(6) . . . . ?
C11 Fe C22 C23 -162.7(5) . . . . ?
C14 Fe C22 C23 -44.2(12) . . . . ?
C15 Fe C22 C23 160.4(9) . . . . ?
C21 Fe C22 C23 120.3(6) . . . . ?
C24 Fe C22 C23 38.0(4) . . . . ?
C25 Fe C22 C21 -39.0(4) . . . . ?
C12 Fe C22 C21 119.7(5) . . . . ?
C13 Fe C22 C21 161.0(5) . . . . ?
C11 Fe C22 C21 77.0(5) . . . . ?
C14 Fe C22 C21 -164.5(10) . . . . ?
C15 Fe C22 C21 40.2(11) . . . . ?
C24 Fe C22 C21 -82.3(4) . . . . ?
C23 Fe C22 C21 -120.3(6) . . . . ?
C25 Fe C22 P -154.2(5) . . . . ?
C12 Fe C22 P 4.5(6) . . . . ?
C13 Fe C22 P 45.8(7) . . . . ?
C11 Fe C22 P -38.2(6) . . . . ?
C14 Fe C22 P 80.3(12) . . . . ?
C15 Fe C22 P -75.0(11) . . . . ?
C21 Fe C22 P -115.2(6) . . . . ?
C24 Fe C22 P 162.6(5) . . . . ?
C23 Fe C22 P 124.6(7) . . . . ?
C21 C22 C23 C24 -0.6(8) . . . . ?
P C22 C23 C24 172.6(5) . . . . ?
Fe C22 C23 C24 -59.0(5) . . . . ?
C21 C22 C23 Fe 58.4(4) . . . . ?
P C22 C23 Fe -128.4(5) . . . . ?
C25 Fe C23 C22 -81.8(4) . . . . ?
C12 Fe C23 C22 80.1(6) . . . . ?
C13 Fe C23 C22 121.8(5) . . . . ?
C11 Fe C23 C22 45.5(11) . . . . ?
C14 Fe C23 C22 162.4(5) . . . . ?
C15 Fe C23 C22 -163.1(8) . . . . ?
C21 Fe C23 C22 -37.6(4) . . . . ?
C24 Fe C23 C22 -119.2(6) . . . . ?
C25 Fe C23 C24 37.3(5) . . . . ?
C12 Fe C23 C24 -160.7(5) . . . . ?
C13 Fe C23 C24 -119.1(6) . . . . ?
C11 Fe C23 C24 164.7(9) . . . . ?
C14 Fe C23 C24 -78.4(6) . . . . ?
C15 Fe C23 C24 -43.9(11) . . . . ?
C21 Fe C23 C24 81.6(5) . . . . ?
C22 Fe C23 C24 119.2(6) . . . . ?
C22 C23 C24 C25 0.5(8) . . . . ?
Fe C23 C24 C25 -58.4(5) . . . . ?
C22 C23 C24 Fe 58.9(5) . . . . ?
C12 Fe C24 C25 170.0(9) . . . . ?
C13 Fe C24 C25 -159.7(5) . . . . ?
C11 Fe C24 C25 -46.9(10) . . . . ?
C14 Fe C24 C25 -120.9(5) . . . . ?
C15 Fe C24 C25 -79.3(5) . . . . ?
C21 Fe C24 C25 36.9(4) . . . . ?
C22 Fe C24 C25 81.4(4) . . . . ?
C23 Fe C24 C25 119.0(6) . . . . ?
C25 Fe C24 C23 -119.0(6) . . . . ?
C12 Fe C24 C23 51.0(11) . . . . ?
C13 Fe C24 C23 81.3(6) . . . . ?
C11 Fe C24 C23 -165.9(8) . . . . ?
C14 Fe C24 C23 120.1(5) . . . . ?
C15 Fe C24 C23 161.7(5) . . . . ?
C21 Fe C24 C23 -82.1(4) . . . . ?
C22 Fe C24 C23 -37.6(4) . . . . ?
C23 C24 C25 C21 -0.2(8) . . . . ?
Fe C24 C25 C21 -59.2(5) . . . . ?
C23 C24 C25 Fe 59.0(5) . . . . ?
C22 C21 C25 C24 -0.2(8) . . . . ?
C1 C21 C25 C24 174.0(6) . . . . ?
Fe C21 C25 C24 59.9(5) . . . . ?
C22 C21 C25 Fe -60.1(4) . . . . ?
C1 C21 C25 Fe 114.1(6) . . . . ?
C12 Fe C25 C24 -169.7(9) . . . . ?
C13 Fe C25 C24 49.9(10) . . . . ?
C11 Fe C25 C24 160.9(5) . . . . ?
C14 Fe C25 C24 77.1(6) . . . . ?
C15 Fe C25 C24 118.1(5) . . . . ?
C21 Fe C25 C24 -121.4(6) . . . . ?
C22 Fe C25 C24 -82.1(4) . . . . ?
C23 Fe C25 C24 -38.2(4) . . . . ?
C12 Fe C25 C21 -48.3(11) . . . . ?
C13 Fe C25 C21 171.3(8) . . . . ?
C11 Fe C25 C21 -77.7(5) . . . . ?
C14 Fe C25 C21 -161.5(5) . . . . ?
C15 Fe C25 C21 -120.5(4) . . . . ?
C22 Fe C25 C21 39.2(4) . . . . ?
C24 Fe C25 C21 121.4(6) . . . . ?
C23 Fe C25 C21 83.1(4) . . . . ?
C34 Ru C31 C32 79.4(5) . . . . ?
C35 Ru C31 C32 117.5(7) . . . . ?
C33 Ru C31 C32 36.7(5) . . . . ?
N Ru C31 C32 -64.4(5) . . . . ?
P Ru C31 C32 -160.7(5) . . . . ?
Br Ru C31 C32 79.2(8) . . . . ?
C34 Ru C31 C35 -38.1(4) . . . . ?
C32 Ru C31 C35 -117.5(7) . . . . ?
C33 Ru C31 C35 -80.8(5) . . . . ?
N Ru C31 C35 178.0(4) . . . . ?
P Ru C31 C35 81.8(4) . . . . ?
Br Ru C31 C35 -38.3(8) . . . . ?
C35 C31 C32 C33 -0.5(9) . . . . ?
Ru C31 C32 C33 -61.8(5) . . . . ?
C35 C31 C32 Ru 61.3(5) . . . . ?
C34 Ru C32 C31 -81.4(6) . . . . ?
C35 Ru C32 C31 -37.9(5) . . . . ?
C33 Ru C32 C31 -119.1(8) . . . . ?
N Ru C32 C31 124.1(5) . . . . ?
P Ru C32 C31 26.8(7) . . . . ?
Br Ru C32 C31 -145.7(4) . . . . ?
C34 Ru C32 C33 37.7(5) . . . . ?
C35 Ru C32 C33 81.2(6) . . . . ?
C31 Ru C32 C33 119.1(8) . . . . ?
N Ru C32 C33 -116.8(5) . . . . ?
P Ru C32 C33 145.9(4) . . . . ?
Br Ru C32 C33 -26.5(7) . . . . ?
C31 C32 C33 C34 1.8(9) . . . . ?
Ru C32 C33 C34 -59.1(5) . . . . ?
C31 C32 C33 Ru 60.8(5) . . . . ?
C34 Ru C33 C32 -117.6(7) . . . . ?
C35 Ru C33 C32 -79.5(6) . . . . ?
C31 Ru C33 C32 -36.6(5) . . . . ?
N Ru C33 C32 70.9(6) . . . . ?
P Ru C33 C32 -82.6(8) . . . . ?
Br Ru C33 C32 160.4(5) . . . . ?
C35 Ru C33 C34 38.1(5) . . . . ?
C31 Ru C33 C34 81.0(5) . . . . ?
C32 Ru C33 C34 117.6(7) . . . . ?
N Ru C33 C34 -171.5(4) . . . . ?
P Ru C33 C34 35.0(8) . . . . ?
Br Ru C33 C34 -82.0(4) . . . . ?
C32 C33 C34 C35 -2.3(8) . . . . ?
Ru C33 C34 C35 -62.5(5) . . . . ?
C32 C33 C34 Ru 60.2(5) . . . . ?
C31 Ru C34 C35 37.7(5) . . . . ?
C32 Ru C34 C35 80.0(5) . . . . ?
C33 Ru C34 C35 117.4(7) . . . . ?
N Ru C34 C35 132.3(5) . . . . ?
P Ru C34 C35 -46.8(6) . . . . ?
Br Ru C34 C35 -142.3(5) . . . . ?
C35 Ru C34 C33 -117.4(7) . . . . ?
C31 Ru C34 C33 -79.7(5) . . . . ?
C32 Ru C34 C33 -37.4(5) . . . . ?
N Ru C34 C33 14.9(7) . . . . ?
P Ru C34 C33 -164.2(4) . . . . ?
Br Ru C34 C33 100.3(4) . . . . ?
C32 C31 C35 C34 -0.9(9) . . . . ?
Ru C31 C35 C34 61.3(5) . . . . ?
C32 C31 C35 Ru -62.2(5) . . . . ?
C33 C34 C35 C31 2.0(8) . . . . ?
Ru C34 C35 C31 -62.1(5) . . . . ?
C33 C34 C35 Ru 64.1(5) . . . . ?
C34 Ru C35 C31 117.3(7) . . . . ?
C32 Ru C35 C31 37.3(5) . . . . ?
C33 Ru C35 C31 79.7(5) . . . . ?
N Ru C35 C31 -3.9(8) . . . . ?
P Ru C35 C31 -101.6(4) . . . . ?
Br Ru C35 C31 162.1(4) . . . . ?
C31 Ru C35 C34 -117.3(7) . . . . ?
C32 Ru C35 C34 -79.9(5) . . . . ?
C33 Ru C35 C34 -37.6(5) . . . . ?
N Ru C35 C34 -121.1(6) . . . . ?
P Ru C35 C34 141.1(5) . . . . ?
Br Ru C35 C34 44.8(5) . . . . ?
C22 P C41 C42 134.4(5) . . . . ?
C51 P C41 C42 -120.5(6) . . . . ?
Ru P C41 C42 2.0(6) . . . . ?
C22 P C41 C46 -46.7(6) . . . . ?
C51 P C41 C46 58.4(6) . . . . ?
Ru P C41 C46 -179.1(5) . . . . ?
C46 C41 C42 C43 1.9(10) . . . . ?
P C41 C42 C43 -179.2(6) . . . . ?
C41 C42 C43 C44 1.9(12) . . . . ?
C42 C43 C44 C45 -3.3(13) . . . . ?
C43 C44 C45 C46 0.7(13) . . . . ?
C44 C45 C46 C41 3.1(12) . . . . ?
C42 C41 C46 C45 -4.4(11) . . . . ?
P C41 C46 C45 176.7(6) . . . . ?
C22 P C51 C52 -44.4(6) . . . . ?
C41 P C51 C52 -153.0(5) . . . . ?
Ru P C51 C52 78.6(6) . . . . ?
C22 P C51 C56 144.8(6) . . . . ?
C41 P C51 C56 36.2(6) . . . . ?
Ru P C51 C56 -92.2(6) . . . . ?
C56 C51 C52 C53 -2.4(10) . . . . ?
P C51 C52 C53 -173.5(6) . . . . ?
C51 C52 C53 C54 1.5(11) . . . . ?
C52 C53 C54 C55 0.5(11) . . . . ?
C53 C54 C55 C56 -1.5(12) . . . . ?
C54 C55 C56 C51 0.5(12) . . . . ?
C52 C51 C56 C55 1.5(11) . . . . ?
P C51 C56 C55 172.5(6) . . . . ?
C35' Ru' P' C21' 156.3(3) . . . . ?
C34' Ru' P' C21' -176.9(3) . . . . ?
C31' Ru' P' C21' 118.1(3) . . . . ?
C32' Ru' P' C21' 104.2(4) . . . . ?
C33' Ru' P' C21' 158.4(5) . . . . ?
N' Ru' P' C21' 5.5(3) . . . . ?
Br' Ru' P' C21' -82.5(2) . . . . ?
C35' Ru' P' C51' 41.9(3) . . . . ?
C34' Ru' P' C51' 68.8(4) . . . . ?
C31' Ru' P' C51' 3.7(3) . . . . ?
C32' Ru' P' C51' -10.2(4) . . . . ?
C33' Ru' P' C51' 44.1(5) . . . . ?
N' Ru' P' C51' -108.9(3) . . . . ?
Br' Ru' P' C51' 163.1(2) . . . . ?
C35' Ru' P' C41' -76.0(4) . . . . ?
C34' Ru' P' C41' -49.1(4) . . . . ?
C31' Ru' P' C41' -114.2(3) . . . . ?
C32' Ru' P' C41' -128.1(4) . . . . ?
C33' Ru' P' C41' -73.9(5) . . . . ?
N' Ru' P' C41' 133.2(3) . . . . ?
Br' Ru' P' C41' 45.2(3) . . . . ?
C35' Ru' N' C3' -12.6(7) . . . . ?
C34' Ru' N' C3' -94.4(6) . . . . ?
C31' Ru' N' C3' -16.7(5) . . . . ?
C32' Ru' N' C3' -51.4(5) . . . . ?
C33' Ru' N' C3' -86.0(5) . . . . ?
P' Ru' N' C3' 81.6(4) . . . . ?
Br' Ru' N' C3' -180.0(4) . . . . ?
C35' Ru' N' C4' 101.7(6) . . . . ?
C34' Ru' N' C4' 19.8(7) . . . . ?
C31' Ru' N' C4' 97.5(5) . . . . ?
C32' Ru' N' C4' 62.9(4) . . . . ?
C33' Ru' N' C4' 28.3(5) . . . . ?
P' Ru' N' C4' -164.1(4) . . . . ?
Br' Ru' N' C4' -65.7(4) . . . . ?
C35' Ru' N' C1' -139.9(5) . . . . ?
C34' Ru' N' C1' 138.3(5) . . . . ?
C31' Ru' N' C1' -144.0(4) . . . . ?
C32' Ru' N' C1' -178.7(4) . . . . ?
C33' Ru' N' C1' 146.7(4) . . . . ?
P' Ru' N' C1' -45.7(4) . . . . ?
Br' Ru' N' C1' 52.7(4) . . . . ?
C3' N' C1' C22' -53.3(7) . . . . ?
C4' N' C1' C22' -168.8(5) . . . . ?
Ru' N' C1' C22' 75.0(5) . . . . ?
C3' N' C1' C2' 72.7(7) . . . . ?
C4' N' C1' C2' -42.9(7) . . . . ?
Ru' N' C1' C2' -159.1(5) . . . . ?
C13' Fe' C11' C15' 79.9(7) . . . . ?
C23' Fe' C11' C15' -78.5(7) . . . . ?
C12' Fe' C11' C15' 117.0(9) . . . . ?
C24' Fe' C11' C15' -43.3(10) . . . . ?
C14' Fe' C11' C15' 38.4(7) . . . . ?
C22' Fe' C11' C15' -121.9(6) . . . . ?
C25' Fe' C11' C15' 163.1(10) . . . . ?
C21' Fe' C11' C15' -163.9(6) . . . . ?
C13' Fe' C11' C12' -37.1(6) . . . . ?
C23' Fe' C11' C12' 164.5(6) . . . . ?
C15' Fe' C11' C12' -117.0(9) . . . . ?
C24' Fe' C11' C12' -160.3(7) . . . . ?
C14' Fe' C11' C12' -78.6(7) . . . . ?
C22' Fe' C11' C12' 121.1(6) . . . . ?
C25' Fe' C11' C12' 46.1(13) . . . . ?
C21' Fe' C11' C12' 79.1(7) . . . . ?
C15' C11' C12' C13' -0.1(10) . . . . ?
Fe' C11' C12' C13' 61.0(6) . . . . ?
C15' C11' C12' Fe' -61.0(6) . . . . ?
C11' Fe' C12' C13' -116.8(9) . . . . ?
C23' Fe' C12' C13' -156.8(9) . . . . ?
C15' Fe' C12' C13' -79.0(7) . . . . ?
C24' Fe' C12' C13' 38.6(13) . . . . ?
C14' Fe' C12' C13' -35.4(7) . . . . ?
C22' Fe' C12' C13' 164.4(6) . . . . ?
C25' Fe' C12' C13' 77.9(7) . . . . ?
C21' Fe' C12' C13' 120.7(7) . . . . ?
C13' Fe' C12' C11' 116.8(9) . . . . ?
C23' Fe' C12' C11' -40.0(12) . . . . ?
C15' Fe' C12' C11' 37.8(6) . . . . ?
C24' Fe' C12' C11' 155.4(8) . . . . ?
C14' Fe' C12' C11' 81.4(6) . . . . ?
C22' Fe' C12' C11' -78.8(6) . . . . ?
C25' Fe' C12' C11' -165.3(5) . . . . ?
C21' Fe' C12' C11' -122.5(5) . . . . ?
C11' C12' C13' C14' 1.0(11) . . . . ?
Fe' C12' C13' C14' 61.1(8) . . . . ?
C11' C12' C13' Fe' -60.1(6) . . . . ?
C11' Fe' C13' C14' -80.7(7) . . . . ?
C23' Fe' C13' C14' 35.1(14) . . . . ?
C12' Fe' C13' C14' -121.2(10) . . . . ?
C15' Fe' C13' C14' -37.4(7) . . . . ?
C24' Fe' C13' C14' 73.9(8) . . . . ?
C22' Fe' C13' C14' -159.4(8) . . . . ?
C25' Fe' C13' C14' 117.0(7) . . . . ?
C21' Fe' C13' C14' 160.6(6) . . . . ?
C11' Fe' C13' C12' 40.5(6) . . . . ?
C23' Fe' C13' C12' 156.3(9) . . . . ?
C15' Fe' C13' C12' 83.7(7) . . . . ?
C24' Fe' C13' C12' -165.0(6) . . . . ?
C14' Fe' C13' C12' 121.2(10) . . . . ?
C22' Fe' C13' C12' -38.2(14) . . . . ?
C25' Fe' C13' C12' -121.9(6) . . . . ?
C21' Fe' C13' C12' -78.2(7) . . . . ?
C12' C13' C14' C15' -1.6(12) . . . . ?
Fe' C13' C14' C15' 59.1(7) . . . . ?
C12' C13' C14' Fe' -60.7(7) . . . . ?
C11' Fe' C14' C13' 82.0(8) . . . . ?
C23' Fe' C14' C13' -165.8(6) . . . . ?
C12' Fe' C14' C13' 35.8(7) . . . . ?
C15' Fe' C14' C13' 120.1(10) . . . . ?
C24' Fe' C14' C13' -124.0(7) . . . . ?
C22' Fe' C14' C13' 157.5(10) . . . . ?
C25' Fe' C14' C13' -81.8(8) . . . . ?
C21' Fe' C14' C13' -45.3(13) . . . . ?
C13' Fe' C14' C15' -120.1(10) . . . . ?
C11' Fe' C14' C15' -38.0(6) . . . . ?
C23' Fe' C14' C15' 74.1(7) . . . . ?
C12' Fe' C14' C15' -84.2(7) . . . . ?
C24' Fe' C14' C15' 115.9(7) . . . . ?
C22' Fe' C14' C15' 37.4(15) . . . . ?
C25' Fe' C14' C15' 158.2(6) . . . . ?
C21' Fe' C14' C15' -165.4(8) . . . . ?
C12' C11' C15' C14' -0.8(10) . . . . ?
Fe' C11' C15' C14' -61.0(6) . . . . ?
C12' C11' C15' Fe' 60.2(6) . . . . ?
C13' C14' C15' C11' 1.4(11) . . . . ?
Fe' C14' C15' C11' 60.7(6) . . . . ?
C13' C14' C15' Fe' -59.3(7) . . . . ?
C13' Fe' C15' C11' -81.9(7) . . . . ?
C23' Fe' C15' C11' 118.5(6) . . . . ?
C12' Fe' C15' C11' -40.1(6) . . . . ?
C24' Fe' C15' C11' 160.4(5) . . . . ?
C14' Fe' C15' C11' -117.5(9) . . . . ?
C22' Fe' C15' C11' 76.5(7) . . . . ?
C25' Fe' C15' C11' -168.2(7) . . . . ?
C21' Fe' C15' C11' 44.7(13) . . . . ?
C13' Fe' C15' C14' 35.6(7) . . . . ?
C11' Fe' C15' C14' 117.5(9) . . . . ?
C23' Fe' C15' C14' -123.9(7) . . . . ?
C12' Fe' C15' C14' 77.5(8) . . . . ?
C24' Fe' C15' C14' -82.0(8) . . . . ?
C22' Fe' C15' C14' -166.0(7) . . . . ?
C25' Fe' C15' C14' -50.7(12) . . . . ?
C21' Fe' C15' C14' 162.2(10) . . . . ?
C51' P' C21' C25' -37.8(6) . . . . ?
C41' P' C21' C25' 66.5(6) . . . . ?
Ru' P' C21' C25' -158.4(5) . . . . ?
C51' P' C21' C22' 131.3(5) . . . . ?
C41' P' C21' C22' -124.4(5) . . . . ?
Ru' P' C21' C22' 10.7(6) . . . . ?
C51' P' C21' Fe' -136.4(4) . . . . ?
C41' P' C21' Fe' -32.1(5) . . . . ?
Ru' P' C21' Fe' 103.0(4) . . . . ?
C13' Fe' C21' C25' -82.0(6) . . . . ?
C11' Fe' C21' C25' -166.2(5) . . . . ?
C23' Fe' C21' C25' 80.2(4) . . . . ?
C12' Fe' C21' C25' -122.1(5) . . . . ?
C15' Fe' C21' C25' 160.3(10) . . . . ?
C24' Fe' C21' C25' 36.7(4) . . . . ?
C14' Fe' C21' C25' -50.1(11) . . . . ?
C22' Fe' C21' C25' 118.6(5) . . . . ?
C13' Fe' C21' C22' 159.4(5) . . . . ?
C11' Fe' C21' C22' 75.2(5) . . . . ?
C23' Fe' C21' C22' -38.4(3) . . . . ?
C12' Fe' C21' C22' 119.3(5) . . . . ?
C15' Fe' C21' C22' 41.7(11) . . . . ?
C24' Fe' C21' C22' -81.9(4) . . . . ?
C14' Fe' C21' C22' -168.8(10) . . . . ?
C25' Fe' C21' C22' -118.6(5) . . . . ?
C13' Fe' C21' P' 42.7(7) . . . . ?
C11' Fe' C21' P' -41.6(6) . . . . ?
C23' Fe' C21' P' -155.2(5) . . . . ?
C12' Fe' C21' P' 2.5(6) . . . . ?
C15' Fe' C21' P' -75.1(12) . . . . ?
C24' Fe' C21' P' 161.3(5) . . . . ?
C14' Fe' C21' P' 74.5(11) . . . . ?
C22' Fe' C21' P' -116.7(6) . . . . ?
C25' Fe' C21' P' 124.6(7) . . . . ?
C25' C21' C22' C23' -0.2(7) . . . . ?
P' C21' C22' C23' -171.4(4) . . . . ?
Fe' C21' C22' C23' 59.0(4) . . . . ?
C25' C21' C22' C1' -177.5(6) . . . . ?
P' C21' C22' C1' 11.4(9) . . . . ?
Fe' C21' C22' C1' -118.3(6) . . . . ?
C25' C21' C22' Fe' -59.2(4) . . . . ?
P' C21' C22' Fe' 129.7(5) . . . . ?
N' C1' C22' C23' 125.0(6) . . . . ?
C2' C1' C22' C23' -2.8(9) . . . . ?
N' C1' C22' C21' -58.2(8) . . . . ?
C2' C1' C22' C21' 174.0(6) . . . . ?
N' C1' C22' Fe' -147.6(4) . . . . ?
C2' C1' C22' Fe' 84.6(7) . . . . ?
C13' Fe' C22' C23' -172.3(10) . . . . ?
C11' Fe' C22' C23' 116.7(5) . . . . ?
C12' Fe' C22' C23' 160.2(5) . . . . ?
C15' Fe' C22' C23' 76.3(5) . . . . ?
C24' Fe' C22' C23' -37.0(4) . . . . ?
C14' Fe' C22' C23' 48.4(12) . . . . ?
C25' Fe' C22' C23' -80.5(4) . . . . ?
C21' Fe' C22' C23' -118.5(5) . . . . ?
C13' Fe' C22' C21' -53.9(11) . . . . ?
C11' Fe' C22' C21' -124.8(4) . . . . ?
C23' Fe' C22' C21' 118.5(5) . . . . ?
C12' Fe' C22' C21' -81.4(5) . . . . ?
C15' Fe' C22' C21' -165.2(5) . . . . ?
C24' Fe' C22' C21' 81.4(4) . . . . ?
C14' Fe' C22' C21' 166.9(10) . . . . ?
C25' Fe' C22' C21' 38.0(4) . . . . ?
C13' Fe' C22' C1' 67.8(12) . . . . ?
C11' Fe' C22' C1' -3.1(6) . . . . ?
C23' Fe' C22' C1' -119.8(7) . . . . ?
C12' Fe' C22' C1' 40.3(7) . . . . ?
C15' Fe' C22' C1' -43.5(7) . . . . ?
C24' Fe' C22' C1' -156.9(6) . . . . ?
C14' Fe' C22' C1' -71.5(12) . . . . ?
C25' Fe' C22' C1' 159.7(6) . . . . ?
C21' Fe' C22' C1' 121.7(7) . . . . ?
C21' C22' C23' C24' -0.2(7) . . . . ?
C1' C22' C23' C24' 177.2(6) . . . . ?
Fe' C22' C23' C24' 59.4(5) . . . . ?
C21' C22' C23' Fe' -59.6(4) . . . . ?
C1' C22' C23' Fe' 117.7(6) . . . . ?
C13' Fe' C23' C24' 52.2(12) . . . . ?
C11' Fe' C23' C24' 158.0(5) . . . . ?
C12' Fe' C23' C24' -172.0(9) . . . . ?
C15' Fe' C23' C24' 117.5(5) . . . . ?
C14' Fe' C23' C24' 77.5(6) . . . . ?
C22' Fe' C23' C24' -120.0(5) . . . . ?
C25' Fe' C23' C24' -37.7(4) . . . . ?
C21' Fe' C23' C24' -81.6(4) . . . . ?
C13' Fe' C23' C22' 172.1(10) . . . . ?
C11' Fe' C23' C22' -82.0(5) . . . . ?
C12' Fe' C23' C22' -52.0(10) . . . . ?
C15' Fe' C23' C22' -122.5(5) . . . . ?
C24' Fe' C23' C22' 120.0(5) . . . . ?
C14' Fe' C23' C22' -162.6(5) . . . . ?
C25' Fe' C23' C22' 82.3(4) . . . . ?
C21' Fe' C23' C22' 38.3(3) . . . . ?
C22' C23' C24' C25' 0.5(8) . . . . ?
Fe' C23' C24' C25' 59.8(5) . . . . ?
C22' C23' C24' Fe' -59.3(4) . . . . ?
C13' Fe' C24' C23' -160.2(6) . . . . ?
C11' Fe' C24' C23' -49.7(9) . . . . ?
C12' Fe' C24' C23' 171.6(9) . . . . ?
C15' Fe' C24' C23' -80.0(6) . . . . ?
C14' Fe' C24' C23' -121.9(5) . . . . ?
C22' Fe' C24' C23' 37.8(4) . . . . ?
C25' Fe' C24' C23' 119.0(6) . . . . ?
C21' Fe' C24' C23' 82.1(4) . . . . ?
C13' Fe' C24' C25' 80.7(6) . . . . ?
C11' Fe' C24' C25' -168.7(7) . . . . ?
C23' Fe' C24' C25' -119.0(6) . . . . ?
C12' Fe' C24' C25' 52.6(11) . . . . ?
C15' Fe' C24' C25' 161.0(5) . . . . ?
C14' Fe' C24' C25' 119.1(6) . . . . ?
C22' Fe' C24' C25' -81.3(4) . . . . ?
C21' Fe' C24' C25' -37.0(4) . . . . ?
C23' C24' C25' C21' -0.7(8) . . . . ?
Fe' C24' C25' C21' 58.7(5) . . . . ?
C23' C24' C25' Fe' -59.3(5) . . . . ?
C22' C21' C25' C24' 0.6(7) . . . . ?
P' C21' C25' C24' 171.0(5) . . . . ?
Fe' C21' C25' C24' -58.4(5) . . . . ?
C22' C21' C25' Fe' 59.0(4) . . . . ?
P' C21' C25' Fe' -130.5(5) . . . . ?
C13' Fe' C25' C24' -120.2(6) . . . . ?
C11' Fe' C25' C24' 163.2(10) . . . . ?
C23' Fe' C25' C24' 37.8(4) . . . . ?
C12' Fe' C25' C24' -160.6(5) . . . . ?
C15' Fe' C25' C24' -43.8(10) . . . . ?
C14' Fe' C25' C24' -79.8(6) . . . . ?
C22' Fe' C25' C24' 82.4(4) . . . . ?
C21' Fe' C25' C24' 120.8(6) . . . . ?
C13' Fe' C25' C21' 119.0(6) . . . . ?
C11' Fe' C25' C21' 42.4(12) . . . . ?
C23' Fe' C25' C21' -83.0(4) . . . . ?
C12' Fe' C25' C21' 78.6(6) . . . . ?
C15' Fe' C25' C21' -164.6(8) . . . . ?
C24' Fe' C25' C21' -120.8(6) . . . . ?
C14' Fe' C25' C21' 159.4(6) . . . . ?
C22' Fe' C25' C21' -38.4(4) . . . . ?
C35' Ru' C31' C32' 114.8(6) . . . . ?
C34' Ru' C31' C32' 77.8(5) . . . . ?
C33' Ru' C31' C32' 35.3(5) . . . . ?
N' Ru' C31' C32' -68.5(5) . . . . ?
P' Ru' C31' C32' -163.2(4) . . . . ?
Br' Ru' C31' C32' 70.0(7) . . . . ?
C34' Ru' C31' C35' -37.0(5) . . . . ?
C32' Ru' C31' C35' -114.8(6) . . . . ?
C33' Ru' C31' C35' -79.5(5) . . . . ?
N' Ru' C31' C35' 176.7(4) . . . . ?
P' Ru' C31' C35' 82.0(4) . . . . ?
Br' Ru' C31' C35' -44.8(8) . . . . ?
C35' C31' C32' C33' 1.5(8) . . . . ?
Ru' C31' C32' C33' -60.4(5) . . . . ?
C35' C31' C32' Ru' 61.9(5) . . . . ?
C35' Ru' C32' C33' 81.3(5) . . . . ?
C34' Ru' C32' C33' 37.9(5) . . . . ?
C31' Ru' C32' C33' 121.0(7) . . . . ?
N' Ru' C32' C33' -118.9(5) . . . . ?
P' Ru' C32' C33' 144.0(4) . . . . ?
Br' Ru' C32' C33' -27.5(6) . . . . ?
C35' Ru' C32' C31' -39.7(5) . . . . ?
C34' Ru' C32' C31' -83.1(5) . . . . ?
C33' Ru' C32' C31' -121.0(7) . . . . ?
N' Ru' C32' C31' 120.1(5) . . . . ?
P' Ru' C32' C31' 23.0(6) . . . . ?
Br' Ru' C32' C31' -148.5(4) . . . . ?
C31' C32' C33' C34' -0.1(8) . . . . ?
Ru' C32' C33' C34' -59.7(5) . . . . ?
C31' C32' C33' Ru' 59.6(5) . . . . ?
C35' Ru' C33' C32' -79.0(5) . . . . ?
C34' Ru' C33' C32' -117.6(7) . . . . ?
C31' Ru' C33' C32' -35.6(5) . . . . ?
N' Ru' C33' C32' 69.4(5) . . . . ?
P' Ru' C33' C32' -81.4(7) . . . . ?
Br' Ru' C33' C32' 158.8(5) . . . . ?
C35' Ru' C33' C34' 38.6(5) . . . . ?
C31' Ru' C33' C34' 82.0(5) . . . . ?
C32' Ru' C33' C34' 117.6(7) . . . . ?
N' Ru' C33' C34' -173.0(4) . . . . ?
P' Ru' C33' C34' 36.2(7) . . . . ?
Br' Ru' C33' C34' -83.6(4) . . . . ?
C32' C33' C34' C35' -1.4(8) . . . . ?
Ru' C33' C34' C35' -62.7(5) . . . . ?
C32' C33' C34' Ru' 61.3(5) . . . . ?
C31' Ru' C34' C35' 37.2(5) . . . . ?
C32' Ru' C34' C35' 79.1(5) . . . . ?
C33' Ru' C34' C35' 116.1(7) . . . . ?
N' Ru' C34' C35' 128.8(6) . . . . ?
P' Ru' C34' C35' -46.7(6) . . . . ?
Br' Ru' C34' C35' -146.2(5) . . . . ?
C35' Ru' C34' C33' -116.1(7) . . . . ?
C31' Ru' C34' C33' -78.8(5) . . . . ?
C32' Ru' C34' C33' -36.9(4) . . . . ?
N' Ru' C34' C33' 12.7(7) . . . . ?
P' Ru' C34' C33' -162.8(3) . . . . ?
Br' Ru' C34' C33' 97.8(4) . . . . ?
C33' C34' C35' C31' 2.4(8) . . . . ?
Ru' C34' C35' C31' -61.9(5) . . . . ?
C33' C34' C35' Ru' 64.3(5) . . . . ?
C32' C31' C35' C34' -2.4(8) . . . . ?
Ru' C31' C35' C34' 61.4(5) . . . . ?
C32' C31' C35' Ru' -63.8(5) . . . . ?
C31' Ru' C35' C34' -118.8(7) . . . . ?
C32' Ru' C35' C34' -80.3(5) . . . . ?
C33' Ru' C35' C34' -38.4(5) . . . . ?
N' Ru' C35' C34' -125.0(6) . . . . ?
P' Ru' C35' C34' 140.6(5) . . . . ?
Br' Ru' C35' C34' 40.3(6) . . . . ?
C34' Ru' C35' C31' 118.8(7) . . . . ?
C32' Ru' C35' C31' 38.5(4) . . . . ?
C33' Ru' C35' C31' 80.4(5) . . . . ?
N' Ru' C35' C31' -6.2(8) . . . . ?
P' Ru' C35' C31' -100.7(4) . . . . ?
Br' Ru' C35' C31' 159.1(4) . . . . ?
C21' P' C41' C42' 128.5(6) . . . . ?
C51' P' C41' C42' -127.1(6) . . . . ?
Ru' P' C41' C42' -3.6(7) . . . . ?
C21' P' C41' C46' -50.4(7) . . . . ?
C51' P' C41' C46' 54.1(7) . . . . ?
Ru' P' C41' C46' 177.5(5) . . . . ?
C46' C41' C42' C43' 2.8(12) . . . . ?
P' C41' C42' C43' -176.1(7) . . . . ?
C41' C42' C43' C44' -3.6(13) . . . . ?
C42' C43' C44' C45' 3.6(14) . . . . ?
C43' C44' C45' C46' -2.8(14) . . . . ?
C44' C45' C46' C41' 2.0(13) . . . . ?
C42' C41' C46' C45' -1.9(12) . . . . ?
P' C41' C46' C45' 176.9(6) . . . . ?
C21' P' C51' C52' -47.0(6) . . . . ?
C41' P' C51' C52' -154.9(5) . . . . ?
Ru' P' C51' C52' 75.9(5) . . . . ?
C21' P' C51' C56' 138.2(6) . . . . ?
C41' P' C51' C56' 30.3(6) . . . . ?
Ru' P' C51' C56' -98.9(6) . . . . ?
C56' C51' C52' C53' 0.1(10) . . . . ?
P' C51' C52' C53' -174.9(5) . . . . ?
C51' C52' C53' C54' 0.6(11) . . . . ?
C52' C53' C54' C55' -1.1(12) . . . . ?
C53' C54' C55' C56' 0.7(13) . . . . ?
C52' C51' C56' C55' -0.4(11) . . . . ?
P' C51' C56' C55' 174.6(6) . . . . ?
C54' C55' C56' C51' 0.0(13) . . . . ?
